data_4505121
loop_
_publ_author_name
'Kawai, Hidetoshi'
'Takeda, Takashi'
'Fujiwara, Kenshu'
'Inabe, Tamotsu'
'Suzuki, Takanori'

_publ_section_title
;
 Exceptionally Large Difference in Bond Length among Conformational
 Isomorphs of a Hexaphenylethane Derivative with a Dispiropyracene
 Skeleton&#x2020;
;
_journal_issue 6
_journal_name_full 'Crystal Growth &amp; Design'
_journal_page_first 2256
_journal_paper_doi 10.1021/cg050064r
_journal_volume 5
_journal_year 2005
_chemical_formula_moiety 'C40 H30 N2 '
_chemical_formula_sum 'C40 H30 N2'
_chemical_formula_weight 538.69
_space_group_IT_number 2
_symmetry_cell_setting triclinic
_symmetry_Int_Tables_number 2
_symmetry_space_group_name_Hall '-P 1'
_symmetry_space_group_name_H-M 'P -1'
_cell_angle_alpha 74.978(9)
_cell_angle_beta 85.936(13)
_cell_angle_gamma 80.331(12)
_cell_formula_units_Z 4
_cell_length_a 9.438(2)
_cell_length_b 17.227(4)
_cell_length_c 17.804(4)
_cell_measurement_reflns_used 8812
_cell_measurement_temperature 233.1
_cell_measurement_theta_max 27.1
_cell_measurement_theta_min 3.0
_cell_volume 2754.9(11)
_computing_cell_refinement CrystalClear
_computing_data_collection CrystalClear
_computing_data_reduction CrystalStructure
_computing_publication_material 'CrystalStructure 3.6.0'
_computing_structure_refinement CRYSTALS
_computing_structure_solution 'DIRDIF99 (ORIENT)'
_diffrn_detector_area_resol_mean 7.31
_diffrn_measured_fraction_theta_full 0.9639
_diffrn_measured_fraction_theta_max 0.9639
_diffrn_measurement_device_type 'Rigaku Mercury'
_diffrn_measurement_method \w
_diffrn_radiation_type 'Mo K\a'
_diffrn_radiation_wavelength 0.7107
_diffrn_reflns_av_R_equivalents 0.023
_diffrn_reflns_limit_h_max 10
_diffrn_reflns_limit_h_min -12
_diffrn_reflns_limit_k_max 20
_diffrn_reflns_limit_k_min -22
_diffrn_reflns_limit_l_max 22
_diffrn_reflns_limit_l_min -22
_diffrn_reflns_number 25166
_diffrn_reflns_theta_full 27.10
_diffrn_reflns_theta_max 27.10
_exptl_absorpt_coefficient_mu 0.075
_exptl_absorpt_correction_T_max 0.993
_exptl_absorpt_correction_T_min 0.950
_exptl_absorpt_correction_type multi-scan
_exptl_absorpt_process_details 'Jacobson, R. (1998) Private communication'
_exptl_crystal_colour yellow
_exptl_crystal_density_diffrn 1.299
_exptl_crystal_density_method 'not measured'
_exptl_crystal_description block
_exptl_crystal_F_000 1136.00
_exptl_crystal_size_max 0.50
_exptl_crystal_size_mid 0.20
_exptl_crystal_size_min 0.10
_refine_diff_density_max 0.67
_refine_diff_density_min -0.92
_refine_ls_extinction_coef 132.6(24)
_refine_ls_extinction_method 'Larson (1970) Crystallographic Computing eq. 22'
_refine_ls_goodness_of_fit_ref 0.732
_refine_ls_hydrogen_treatment refall
_refine_ls_number_parameters 818
_refine_ls_number_reflns 11695
_refine_ls_R_factor_gt 0.0670
_refine_ls_shift/su_max 0.0000
_refine_ls_structure_factor_coef Fsqd
_refine_ls_weighting_details 'w = 1/[0.0010Fo^2^ + 3.0000\s(Fo^2^) + 0.5000]/(4Fo^2^)'
_refine_ls_weighting_scheme calc
_refine_ls_wR_factor_ref 0.1410
_reflns_number_gt 7238
_reflns_number_total 11695
_reflns_threshold_expression F^2^>2.0\s(F^2^)
_cod_data_source_file cg050064rsi20050402_024010.cif
_cod_data_source_block '__-40pyracene(Z=4)'
_cod_original_formula_sum 'C40 H30 N2 '
_cod_database_code 4505121

loop_
_symmetry_equiv_pos_site_id
_symmetry_equiv_pos_as_xyz
1 +X,+Y,+Z
2 -X,-Y,-Z

loop_
_atom_site_label
_atom_site_type_symbol
_atom_site_fract_x
_atom_site_fract_y
_atom_site_fract_z
_atom_site_U_iso_or_equiv
_atom_site_adp_type
_atom_site_occupancy
_atom_site_symmetry_multiplicity
_atom_site_calc_flag
_atom_site_refinement_flags
N(1) N 0.2767(2) 1.11426(12) 0.48172(12) 0.0494(7) Uani 1.00 1 d .
N(2) N 0.1490(4) 1.3026(2) 0.4478(3) 0.123(1) Uani 1.00 1 d .
N(3) N 1.0298(2) 0.59550(11) 0.12392(11) 0.0447(6) Uani 1.00 1 d .
N(4) N 1.0439(2) 0.61433(11) 0.30429(11) 0.0418(6) Uani 1.00 1 d .
C(1) C 0.5437(2) 1.18121(13) 0.27948(13) 0.0354(6) Uani 1.00 1 d .
C(2) C 0.6351(2) 1.1208(1) 0.2549(1) 0.0445(7) Uani 1.00 1 d .
C(3) C 0.7301(3) 1.1396(2) 0.1893(2) 0.0482(8) Uani 1.00 1 d .
C(4) C 0.7339(3) 1.2186(2) 0.1486(1) 0.0459(8) Uani 1.00 1 d .
C(5) C 0.6415(3) 1.2789(2) 0.1745(1) 0.0451(7) Uani 1.00 1 d .
C(6) C 0.6520(3) 1.3592(2) 0.1343(2) 0.0583(9) Uani 1.00 1 d .
C(7) C 0.5689(3) 1.4204(2) 0.1612(2) 0.0695(10) Uani 1.00 1 d .
C(8) C 0.4738(3) 1.4015(2) 0.2267(2) 0.0552(8) Uani 1.00 1 d .
C(9) C 0.4634(2) 1.32221(13) 0.26498(13) 0.0388(7) Uani 1.00 1 d .
C(10) C 0.5500(2) 1.2610(1) 0.23823(13) 0.0377(7) Uani 1.00 1 d .
C(11) C 0.8169(3) 1.2616(2) 0.0782(2) 0.0656(10) Uani 1.00 1 d .
C(12) C 0.7652(3) 1.3549(2) 0.0699(2) 0.0718(10) Uani 1.00 1 d .
C(13) C 0.4359(2) 1.18024(13) 0.34742(12) 0.0336(6) Uani 1.00 1 d .
C(14) C 0.3139(2) 1.13524(13) 0.3434(1) 0.0366(7) Uani 1.00 1 d .
C(15) C 0.2738(3) 1.1243(1) 0.2741(2) 0.0482(8) Uani 1.00 1 d .
C(16) C 0.1508(3) 1.0920(2) 0.2689(2) 0.0610(10) Uani 1.00 1 d .
C(17) C 0.0664(3) 1.0709(2) 0.3343(2) 0.0643(10) Uani 1.00 1 d .
C(18) C 0.1055(3) 1.0780(2) 0.4049(2) 0.0574(9) Uani 1.00 1 d .
C(19) C 0.2314(2) 1.10901(13) 0.4109(2) 0.0423(7) Uani 1.00 1 d .
C(20) C 0.4224(3) 1.11550(13) 0.49009(13) 0.0419(7) Uani 1.00 1 d .
C(21) C 0.4854(3) 1.0863(2) 0.5626(2) 0.0547(8) Uani 1.00 1 d .
C(22) C 0.6281(3) 1.0877(2) 0.5699(2) 0.0616(9) Uani 1.00 1 d .
C(23) C 0.7116(3) 1.1172(2) 0.5063(2) 0.0602(9) Uani 1.00 1 d .
C(24) C 0.6508(3) 1.1454(2) 0.4340(2) 0.0493(8) Uani 1.00 1 d .
C(25) C 0.5061(2) 1.14556(13) 0.42478(13) 0.0364(6) Uani 1.00 1 d .
C(26) C 0.1859(3) 1.0944(2) 0.5512(2) 0.0813(11) Uani 1.00 1 d .
C(27) C 0.3711(2) 1.28544(13) 0.33418(13) 0.0339(6) Uani 1.00 1 d .
C(28) C 0.3913(3) 1.3151(1) 0.4043(1) 0.0444(7) Uani 1.00 1 d .
C(29) C 0.5219(4) 1.3352(2) 0.4166(2) 0.0741(11) Uani 1.00 1 d .
C(30) C 0.5436(7) 1.3606(3) 0.4818(3) 0.145(2) Uani 1.00 1 d .
C(31) C 0.4363(12) 1.3687(5) 0.5331(5) 0.224(4) Uani 1.00 1 d .
C(32) C 0.3100(8) 1.3488(3) 0.5244(3) 0.153(3) Uani 1.00 1 d .
C(33) C 0.2813(5) 1.3217(2) 0.4588(2) 0.0828(11) Uani 1.00 1 d .
C(34) C 0.1104(3) 1.3054(2) 0.3751(3) 0.0951(13) Uani 1.00 1 d .
C(35) C -0.0372(5) 1.3110(3) 0.3558(5) 0.164(3) Uani 1.00 1 d .
C(36) C -0.0673(9) 1.3160(5) 0.2823(8) 0.234(5) Uani 1.00 1 d .
C(37) C 0.0267(6) 1.3124(3) 0.2255(5) 0.178(3) Uani 1.00 1 d .
C(38) C 0.1730(4) 1.3083(2) 0.2411(2) 0.0945(13) Uani 1.00 1 d .
C(39) C 0.2143(3) 1.3026(1) 0.3151(2) 0.0562(9) Uani 1.00 1 d .
C(40) C 0.0388(5) 1.2982(3) 0.5104(3) 0.244(3) Uani 1.00 1 d .
C(41) C 0.8771(2) 0.84983(13) 0.08822(13) 0.0339(6) Uani 1.00 1 d .
C(42) C 0.9065(2) 0.90137(13) 0.01803(13) 0.0404(7) Uani 1.00 1 d .
C(43) C 0.8225(2) 0.98038(13) -0.0072(1) 0.0425(7) Uani 1.00 1 d .
C(44) C 0.7081(2) 1.00568(13) 0.0373(1) 0.0394(7) Uani 1.00 1 d .
C(45) C 0.6811(2) 0.95255(13) 0.10879(13) 0.0357(6) Uani 1.00 1 d .
C(46) C 0.5593(2) 0.9778(1) 0.1507(1) 0.0407(7) Uani 1.00 1 d .
C(47) C 0.5277(3) 0.9251(2) 0.2197(2) 0.0477(8) Uani 1.00 1 d .
C(48) C 0.6171(2) 0.8481(1) 0.2475(1) 0.0440(7) Uani 1.00 1 d .
C(49) C 0.7347(2) 0.82339(13) 0.20446(13) 0.0347(6) Uani 1.00 1 d .
C(50) C 0.7643(2) 0.87749(13) 0.13407(13) 0.0344(6) Uani 1.00 1 d .
C(51) C 0.5907(3) 1.0794(1) 0.0283(2) 0.0507(8) Uani 1.00 1 d .
C(52) C 0.4908(3) 1.0600(1) 0.1021(1) 0.0497(8) Uani 1.00 1 d .
C(53) C 0.9222(2) 0.75916(12) 0.12376(12) 0.0333(6) Uani 1.00 1 d .
C(54) C 0.8468(2) 0.71211(13) 0.08105(13) 0.0354(6) Uani 1.00 1 d .
C(55) C 0.7250(2) 0.7468(1) 0.03768(13) 0.0430(7) Uani 1.00 1 d .
C(56) C 0.6573(3) 0.7031(2) 0.0003(2) 0.0531(8) Uani 1.00 1 d .
C(57) C 0.7100(3) 0.6221(2) 0.0068(2) 0.0579(9) Uani 1.00 1 d .
C(58) C 0.8313(3) 0.5861(2) 0.0488(2) 0.0524(8) Uani 1.00 1 d .
C(59) C 0.9023(3) 0.6305(1) 0.08546(13) 0.0410(7) Uani 1.00 1 d .
C(60) C 1.1293(3) 0.6462(1) 0.12633(13) 0.0419(7) Uani 1.00 1 d .
C(61) C 1.2761(3) 0.6166(2) 0.1306(1) 0.0536(8) Uani 1.00 1 d .
C(62) C 1.3729(3) 0.6678(2) 0.1306(2) 0.0633(9) Uani 1.00 1 d .
C(63) C 1.3274(3) 0.7491(2) 0.1269(2) 0.0597(9) Uani 1.00 1 d .
C(64) C 1.1821(2) 0.7786(2) 0.12259(13) 0.0465(7) Uani 1.00 1 d .
C(65) C 1.0816(2) 0.72838(13) 0.12270(12) 0.0369(6) Uani 1.00 1 d .
C(66) C 1.0712(3) 0.5080(1) 0.1427(2) 0.0642(9) Uani 1.00 1 d .
C(67) C 0.8547(2) 0.74982(12) 0.21693(12) 0.0333(6) Uani 1.00 1 d .
C(68) C 0.8071(2) 0.66851(13) 0.25255(12) 0.0352(6) Uani 1.00 1 d .
C(69) C 0.6679(3) 0.6562(1) 0.2443(1) 0.0464(8) Uani 1.00 1 d .
C(70) C 0.6256(3) 0.5807(2) 0.2738(2) 0.0601(9) Uani 1.00 1 d .
C(71) C 0.7226(3) 0.5168(2) 0.3124(2) 0.0663(10) Uani 1.00 1 d .
C(72) C 0.8605(3) 0.5274(2) 0.3227(2) 0.0538(8) Uani 1.00 1 d .
C(73) C 0.9048(2) 0.60298(13) 0.29356(13) 0.0391(7) Uani 1.00 1 d .
C(74) C 1.0692(2) 0.6925(1) 0.30258(13) 0.0387(7) Uani 1.00 1 d .
C(75) C 1.1892(3) 0.7033(2) 0.3378(2) 0.0517(8) Uani 1.00 1 d .
C(76) C 1.2103(3) 0.7800(2) 0.3390(2) 0.0606(10) Uani 1.00 1 d .
C(77) C 1.1130(3) 0.8475(2) 0.3063(2) 0.0565(9) Uani 1.00 1 d .
C(78) C 0.9953(3) 0.8370(1) 0.2702(1) 0.0462(8) Uani 1.00 1 d .
C(79) C 0.9718(2) 0.76104(13) 0.26563(13) 0.0367(7) Uani 1.00 1 d .
C(80) C 1.1520(3) 0.5446(2) 0.3352(2) 0.0594(9) Uani 1.00 1 d .
H(1) H 0.6337 1.0657 0.2824 0.053 Uiso 1.00 1 c R
H(2) H 0.7931 1.0973 0.1734 0.060 Uiso 1.00 1 c R
H(3) H 0.5744 1.4755 0.1355 0.080 Uiso 1.00 1 c R
H(4) H 0.4137 1.4438 0.2440 0.064 Uiso 1.00 1 c R
H(5) H 0.9169 1.2493 0.0881 0.083 Uiso 1.00 1 c R
H(6) H 0.7994 1.2459 0.0328 0.083 Uiso 1.00 1 c R
H(7) H 0.7239 1.3788 0.0204 0.086 Uiso 1.00 1 c R
H(8) H 0.8415 1.3823 0.0756 0.086 Uiso 1.00 1 c R
H(9) H 0.3312 1.1406 0.2284 0.059 Uiso 1.00 1 c R
H(10) H 0.1266 1.0834 0.2212 0.076 Uiso 1.00 1 c R
H(11) H -0.0213 1.0519 0.3308 0.078 Uiso 1.00 1 c R
H(12) H 0.0479 1.0615 0.4504 0.068 Uiso 1.00 1 c R
H(13) H 0.4283 1.0658 0.6071 0.063 Uiso 1.00 1 c R
H(14) H 0.6716 1.0671 0.6191 0.072 Uiso 1.00 1 c R
H(15) H 0.8106 1.1184 0.5114 0.072 Uiso 1.00 1 c R
H(16) H 0.7079 1.1658 0.3895 0.059 Uiso 1.00 1 c R
H(17) H 0.9841 0.8841 -0.0139 0.047 Uiso 1.00 1 c R
H(18) H 0.8467 1.0155 -0.0553 0.050 Uiso 1.00 1 c R
H(19) H 0.4446 0.9394 0.2495 0.058 Uiso 1.00 1 c R
H(20) H 0.5968 0.8134 0.2966 0.053 Uiso 1.00 1 c R
H(21) H 0.6305 1.1272 0.0257 0.060 Uiso 1.00 1 c R
H(22) H 0.5385 1.0866 -0.0174 0.060 Uiso 1.00 1 c R
H(23) H 0.3969 1.0570 0.0882 0.060 Uiso 1.00 1 c R
H(24) H 0.4854 1.1004 0.1302 0.060 Uiso 1.00 1 c R
H(25) H 0.6887 0.8027 0.0328 0.052 Uiso 1.00 1 c R
H(26) H 0.5747 0.7278 -0.0296 0.065 Uiso 1.00 1 c R
H(27) H 0.6633 0.5909 -0.0177 0.074 Uiso 1.00 1 c R
H(28) H 0.8664 0.5302 0.0534 0.065 Uiso 1.00 1 c R
H(29) H 1.3084 0.5608 0.1329 0.059 Uiso 1.00 1 c R
H(30) H 1.4725 0.6464 0.1342 0.069 Uiso 1.00 1 c R
H(31) H 1.3958 0.7840 0.1258 0.066 Uiso 1.00 1 c R
H(32) H 1.1484 0.8343 0.1207 0.053 Uiso 1.00 1 c R
H(33) H 0.6007 0.7007 0.2181 0.056 Uiso 1.00 1 c R
H(34) H 0.5311 0.5726 0.2661 0.072 Uiso 1.00 1 c R
H(35) H 0.6941 0.4650 0.3335 0.078 Uiso 1.00 1 c R
H(36) H 0.9269 0.4828 0.3496 0.062 Uiso 1.00 1 c R
H(37) H 1.2563 0.6572 0.3611 0.062 Uiso 1.00 1 c R
H(38) H 1.2932 0.7863 0.3628 0.076 Uiso 1.00 1 c R
H(39) H 1.1277 0.9000 0.3086 0.072 Uiso 1.00 1 c R
H(40) H 0.9274 0.8833 0.2483 0.056 Uiso 1.00 1 c R
H(50) H 0.5983 1.3313 0.3794 0.092 Uiso 1.00 1 c R
H(51) H 0.2433 1.3098 0.2000 0.116 Uiso 1.00 1 c R
H(52) H 0.6353 1.3723 0.4900 0.180 Uiso 1.00 1 c R
H(53) H -0.0010 1.3125 0.1752 0.220 Uiso 1.00 1 c R
H(54) H 0.2336 1.3524 0.5617 0.172 Uiso 1.00 1 c R
H(55) H -0.1092 1.3119 0.3958 0.179 Uiso 1.00 1 c R
H(56) H 0.4500 1.3890 0.5764 0.269 Uiso 1.00 1 c R
H(57) H -0.1659 1.3211 0.2713 0.277 Uiso 1.00 1 c R
H(41) H 0.2093 1.0382 0.5761 0.097 Uiso 1.00 1 c R
H(45) H 0.2010 1.1259 0.5857 0.097 Uiso 1.00 1 c R
H(46) H 0.0879 1.1062 0.5371 0.097 Uiso 1.00 1 c R
H(59) H 0.0509 1.3345 0.5407 0.242 Uiso 1.00 1 c R
H(60) H -0.0539 1.3130 0.4886 0.242 Uiso 1.00 1 c R
H(58) H 0.0480 1.2443 0.5426 0.243 Uiso 1.00 1 c R
H(47) H 1.1317 0.4985 0.3204 0.068 Uiso 1.00 1 c R
H(48) H 1.2442 0.5560 0.3149 0.069 Uiso 1.00 1 c R
H(44) H 1.1506 0.5337 0.3903 0.068 Uiso 1.00 1 c R
H(42) H 1.1417 0.4919 0.1816 0.075 Uiso 1.00 1 c R
H(49) H 0.9890 0.4829 0.1614 0.075 Uiso 1.00 1 c R
H(43) H 1.1097 0.4918 0.0974 0.075 Uiso 1.00 1 c R

loop_
_atom_site_aniso_label
_atom_site_aniso_U_11
_atom_site_aniso_U_22
_atom_site_aniso_U_33
_atom_site_aniso_U_12
_atom_site_aniso_U_13
_atom_site_aniso_U_23
N(1) 0.0485(13) 0.056(1) 0.0424(13) -0.0160(10) 0.0151(10) -0.0092(11)
N(2) 0.099(3) 0.076(2) 0.140(3) 0.020(2) 0.087(3) 0.022(2)
N(3) 0.0561(13) 0.0314(11) 0.0423(12) 0.0047(10) -0.0028(10) -0.0088(9)
N(4) 0.0436(11) 0.0352(11) 0.0437(12) -0.0022(9) -0.0063(9) -0.0059(9)
C(1) 0.0370(12) 0.0379(13) 0.0331(13) -0.0069(10) 0.0039(10) -0.0125(10)
C(2) 0.049(1) 0.038(1) 0.046(2) -0.0049(11) 0.0060(12) -0.0122(12)
C(3) 0.045(1) 0.052(2) 0.054(2) -0.0062(12) 0.0099(12) -0.0279(13)
C(4) 0.049(2) 0.057(2) 0.040(2) -0.0191(12) 0.0132(12) -0.0234(13)
C(5) 0.057(2) 0.047(2) 0.035(1) -0.0171(12) 0.0118(12) -0.0146(12)
C(6) 0.078(2) 0.054(2) 0.041(2) -0.020(2) 0.024(1) -0.0081(13)
C(7) 0.107(2) 0.040(2) 0.055(2) -0.018(2) 0.031(2) -0.004(1)
C(8) 0.075(2) 0.039(2) 0.046(2) -0.0072(13) 0.018(1) -0.0082(12)
C(9) 0.049(1) 0.0341(13) 0.0319(13) -0.0070(11) 0.0048(11) -0.0066(10)
C(10) 0.0436(13) 0.0377(13) 0.0324(13) -0.0088(11) 0.0045(10) -0.0096(11)
C(11) 0.082(2) 0.078(2) 0.047(2) -0.031(2) 0.031(2) -0.031(2)
C(12) 0.097(2) 0.073(2) 0.046(2) -0.030(2) 0.028(2) -0.013(2)
C(13) 0.0345(12) 0.0328(12) 0.0320(13) -0.0055(10) 0.0020(10) -0.0058(10)
C(14) 0.0352(12) 0.0311(12) 0.043(1) -0.0049(10) -0.0001(11) -0.0082(11)
C(15) 0.048(2) 0.047(2) 0.052(2) -0.0117(12) -0.0053(12) -0.0125(13)
C(16) 0.060(2) 0.056(2) 0.074(2) -0.016(1) -0.016(2) -0.021(2)
C(17) 0.046(2) 0.051(2) 0.098(3) -0.0135(13) -0.010(2) -0.018(2)
C(18) 0.043(2) 0.045(2) 0.082(2) -0.0142(12) 0.011(2) -0.011(2)
C(19) 0.0388(13) 0.0326(13) 0.054(2) -0.0073(10) 0.0053(12) -0.0093(12)
C(20) 0.051(2) 0.0352(13) 0.035(1) -0.0004(11) 0.0028(11) -0.0053(11)
C(21) 0.074(2) 0.048(2) 0.036(2) -0.000(1) 0.000(1) -0.0063(12)
C(22) 0.078(2) 0.059(2) 0.043(2) 0.013(2) -0.017(2) -0.016(1)
C(23) 0.049(2) 0.073(2) 0.058(2) 0.005(1) -0.015(1) -0.022(2)
C(24) 0.043(2) 0.059(2) 0.045(2) -0.0028(12) -0.0021(12) -0.0159(13)
C(25) 0.0376(13) 0.0348(13) 0.0352(13) -0.0022(10) -0.0015(10) -0.0079(10)
C(26) 0.078(2) 0.097(3) 0.068(2) -0.028(2) 0.035(2) -0.019(2)
C(27) 0.0331(12) 0.0330(12) 0.0337(13) -0.0033(10) 0.0007(10) -0.0068(10)
C(28) 0.064(2) 0.0331(13) 0.034(1) -0.0042(12) 0.0018(12) -0.0078(11)
C(29) 0.103(3) 0.056(2) 0.070(2) -0.022(2) -0.037(2) -0.012(2)
C(30) 0.241(7) 0.082(3) 0.128(5) -0.016(4) -0.124(4) -0.031(3)
C(31) 0.48(2) 0.093(5) 0.101(5) 0.040(7) -0.103(8) -0.052(4)
C(32) 0.302(9) 0.084(4) 0.042(3) 0.044(5) 0.046(4) -0.020(2)
C(33) 0.132(3) 0.049(2) 0.046(2) 0.019(2) 0.038(2) -0.005(2)
C(34) 0.035(2) 0.032(2) 0.193(5) -0.0030(13) 0.029(3) 0.007(3)
C(35) 0.048(3) 0.047(2) 0.354(10) -0.002(2) 0.051(4) 0.010(5)
C(36) 0.127(6) 0.044(3) 0.52(2) 0.008(4) -0.138(8) -0.033(7)
C(37) 0.173(6) 0.050(3) 0.327(10) 0.028(4) -0.191(7) -0.053(5)
C(38) 0.102(3) 0.044(2) 0.144(4) 0.007(2) -0.083(3) -0.024(2)
C(39) 0.043(2) 0.0274(13) 0.094(2) -0.0055(11) -0.016(2) -0.004(1)
C(40) 0.211(5) 0.140(4) 0.255(6) 0.061(4) 0.206(5) 0.062(4)
C(41) 0.0357(12) 0.0316(12) 0.0330(13) -0.0054(10) -0.0016(10) -0.0051(10)
C(42) 0.0368(13) 0.040(1) 0.042(1) -0.0050(11) 0.0014(11) -0.0068(11)
C(43) 0.048(1) 0.0341(13) 0.041(2) -0.0117(11) -0.0038(12) 0.0018(11)
C(44) 0.044(1) 0.0305(13) 0.043(1) -0.0066(10) -0.0084(11) -0.0061(11)
C(45) 0.0374(13) 0.0320(12) 0.039(1) -0.0028(10) -0.0045(10) -0.0128(11)
C(46) 0.041(1) 0.039(1) 0.046(2) 0.0007(11) -0.0080(11) -0.0190(12)
C(47) 0.045(1) 0.052(2) 0.048(2) 0.0016(12) 0.0033(12) -0.0229(13)
C(48) 0.049(1) 0.046(2) 0.036(1) -0.0054(12) 0.0036(11) -0.0112(12)
C(49) 0.0367(13) 0.0351(13) 0.0341(13) -0.0060(10) 0.0011(10) -0.0122(10)
C(50) 0.0379(13) 0.0305(12) 0.0348(13) -0.0048(10) -0.0001(10) -0.0085(10)
C(51) 0.061(2) 0.037(1) 0.053(2) 0.0008(12) -0.0158(13) -0.0113(12)
C(52) 0.051(2) 0.043(2) 0.056(2) 0.0067(12) -0.0138(13) -0.0199(13)
C(53) 0.0361(12) 0.0290(12) 0.0323(13) -0.0032(9) 0.0019(10) -0.0053(10)
C(54) 0.0393(13) 0.0337(12) 0.0328(13) -0.0056(10) 0.0036(10) -0.0091(10)
C(55) 0.043(1) 0.042(1) 0.045(2) -0.0056(11) -0.0006(11) -0.0120(12)
C(56) 0.049(2) 0.060(2) 0.053(2) -0.0066(13) -0.0074(13) -0.019(1)
C(57) 0.063(2) 0.065(2) 0.058(2) -0.021(2) -0.000(1) -0.030(2)
C(58) 0.070(2) 0.041(2) 0.051(2) -0.0089(13) 0.004(1) -0.0212(13)
C(59) 0.049(1) 0.0357(13) 0.037(1) -0.0035(11) 0.0050(11) -0.0104(11)
C(60) 0.045(1) 0.043(1) 0.0291(13) 0.0042(12) 0.0037(11) -0.0028(11)
C(61) 0.050(2) 0.055(2) 0.042(2) 0.0137(13) 0.0007(12) -0.0029(13)
C(62) 0.039(2) 0.080(2) 0.053(2) 0.007(2) 0.0009(13) 0.004(2)
C(63) 0.038(2) 0.074(2) 0.054(2) -0.010(1) -0.0021(13) 0.009(2)
C(64) 0.044(1) 0.047(2) 0.041(2) -0.0068(12) 0.0000(11) 0.0022(12)
C(65) 0.0394(13) 0.0362(13) 0.0287(12) -0.0009(10) 0.0045(10) -0.0017(10)
C(66) 0.089(2) 0.037(2) 0.062(2) 0.009(1) -0.009(2) -0.013(1)
C(67) 0.0390(12) 0.0294(12) 0.0313(12) -0.0055(10) 0.0018(10) -0.0079(10)
C(68) 0.0421(13) 0.0339(13) 0.0298(12) -0.0080(10) 0.0036(10) -0.0081(10)
C(69) 0.047(2) 0.042(2) 0.051(2) -0.0130(12) 0.0008(12) -0.0081(12)
C(70) 0.057(2) 0.052(2) 0.072(2) -0.026(1) -0.000(2) -0.006(2)
C(71) 0.074(2) 0.042(2) 0.080(2) -0.023(2) -0.000(2) -0.001(2)
C(72) 0.065(2) 0.036(1) 0.054(2) -0.0099(13) -0.001(1) 0.0007(12)
C(73) 0.048(1) 0.0362(13) 0.0321(13) -0.0086(11) 0.0033(11) -0.0071(10)
C(74) 0.044(1) 0.041(1) 0.0314(13) -0.0078(11) -0.0006(11) -0.0087(11)
C(75) 0.050(2) 0.055(2) 0.049(2) -0.0036(13) -0.0098(13) -0.0117(13)
C(76) 0.058(2) 0.069(2) 0.063(2) -0.016(2) -0.010(1) -0.025(2)
C(77) 0.063(2) 0.051(2) 0.065(2) -0.021(1) -0.009(2) -0.023(1)
C(78) 0.051(2) 0.041(1) 0.048(2) -0.0085(12) -0.0047(12) -0.0133(12)
C(79) 0.0414(13) 0.0377(13) 0.0325(13) -0.0082(11) 0.0008(10) -0.0105(10)
C(80) 0.063(2) 0.047(2) 0.061(2) 0.006(1) -0.012(1) -0.007(1)

loop_
_atom_type_symbol
_atom_type_description
_atom_type_scat_dispersion_real
_atom_type_scat_dispersion_imag
_atom_type_scat_source
C C 0.003 0.002
;
International Tables for Crystallography
(1992, Vol. C, Tables 4.2.6.8 and 6.1.1.4)
;
H H 0.000 0.000
;
International Tables for Crystallography
(1992, Vol. C, Table 6.1.1.4)
;
N N 0.006 0.003
;
International Tables for Crystallography
(1992, Vol. C, Tables 4.2.6.8 and 6.1.1.4)
;

loop_
_geom_angle_atom_site_label_1
_geom_angle_atom_site_label_2
_geom_angle_atom_site_label_3
_geom_angle
N(1) C(19) C(14) 119.1(2)
N(1) C(19) C(18) 122.1(2)
C(20) N(1) C(19) 118.9(2)
C(26) N(1) C(19) 119.8(2)
N(1) C(20) C(21) 121.0(2)
N(1) C(20) C(25) 119.4(2)
C(26) N(1) C(20) 118.8(2)
C(34) N(2) C(33) 119.7(3)
N(2) C(33) C(28) 119.6(3)
N(2) C(33) C(32) 122.6(4)
C(40) N(2) C(33) 119.7(4)
N(2) C(34) C(35) 122.2(5)
N(2) C(34) C(39) 120.8(3)
C(40) N(2) C(34) 119.1(4)
N(3) C(59) C(54) 119.7(2)
N(3) C(59) C(58) 121.0(2)
C(60) N(3) C(59) 118.0(2)
C(66) N(3) C(59) 119.5(2)
N(3) C(60) C(61) 121.0(2)
N(3) C(60) C(65) 119.6(2)
C(66) N(3) C(60) 120.8(2)
N(4) C(73) C(68) 119.8(2)
N(4) C(73) C(72) 121.1(2)
C(74) N(4) C(73) 118.9(2)
C(80) N(4) C(73) 120.0(2)
N(4) C(74) C(75) 120.6(2)
N(4) C(74) C(79) 119.9(2)
C(80) N(4) C(74) 119.5(2)
C(13) C(1) C(2) 133.0(2)
C(1) C(2) C(3) 121.2(2)
C(10) C(1) C(2) 117.2(2)
C(13) C(1) C(10) 109.7(2)
C(1) C(10) C(5) 121.4(2)
C(1) C(10) C(9) 117.4(2)
C(1) C(13) C(14) 113.0(2)
C(1) C(13) C(25) 112.2(2)
C(1) C(13) C(27) 101.4(1)
C(2) C(3) C(4) 121.0(2)
C(3) C(4) C(5) 117.1(2)
C(3) C(4) C(11) 136.2(2)
C(4) C(5) C(10) 122.2(2)
C(11) C(4) C(5) 106.7(2)
C(4) C(5) C(6) 116.0(2)
C(4) C(11) C(12) 105.3(2)
C(10) C(5) C(6) 121.7(2)
C(5) C(6) C(12) 106.7(2)
C(5) C(6) C(7) 117.7(2)
C(5) C(10) C(9) 121.2(2)
C(12) C(6) C(7) 135.6(3)
C(6) C(7) C(8) 120.3(2)
C(6) C(12) C(11) 105.1(2)
C(7) C(8) C(9) 121.3(2)
C(8) C(9) C(27) 132.2(2)
C(8) C(9) C(10) 117.8(2)
C(27) C(9) C(10) 110.0(2)
C(9) C(27) C(13) 101.3(2)
C(9) C(27) C(28) 111.9(2)
C(9) C(27) C(39) 111.6(2)
C(13) C(14) C(19) 119.0(2)
C(25) C(13) C(14) 109.3(2)
C(27) C(13) C(14) 110.1(2)
C(13) C(14) C(15) 122.1(2)
C(13) C(25) C(20) 119.2(2)
C(27) C(13) C(25) 110.6(2)
C(13) C(25) C(24) 122.2(2)
C(13) C(27) C(28) 112.5(2)
C(13) C(27) C(39) 109.7(2)
C(19) C(14) C(15) 118.7(2)
C(14) C(15) C(16) 121.9(2)
C(14) C(19) C(18) 118.8(3)
C(15) C(16) C(17) 118.9(3)
C(16) C(17) C(18) 120.8(3)
C(17) C(18) C(19) 120.6(3)
C(25) C(20) C(21) 119.6(2)
C(20) C(21) C(22) 120.4(2)
C(20) C(25) C(24) 118.6(2)
C(21) C(22) C(23) 120.7(3)
C(22) C(23) C(24) 119.5(3)
C(23) C(24) C(25) 121.3(2)
C(27) C(28) C(33) 121.2(3)
C(39) C(27) C(28) 109.6(2)
C(27) C(28) C(29) 120.6(2)
C(27) C(39) C(34) 119.3(3)
C(27) C(39) C(38) 120.4(3)
C(33) C(28) C(29) 118.2(3)
C(28) C(29) C(30) 121.4(4)
C(28) C(33) C(32) 117.8(4)
C(29) C(30) C(31) 120.0(7)
C(30) C(31) C(32) 120.6(8)
C(31) C(32) C(33) 121.9(6)
C(39) C(34) C(35) 117.0(5)
C(34) C(35) C(36) 118.7(6)
C(34) C(39) C(38) 120.1(3)
C(35) C(36) C(37) 125.8(8)
C(36) C(37) C(38) 117.6(8)
C(37) C(38) C(39) 120.6(4)
C(53) C(41) C(42) 133.6(2)
C(41) C(42) C(43) 120.9(2)
C(50) C(41) C(42) 117.6(2)
C(53) C(41) C(50) 107.7(2)
C(41) C(50) C(45) 121.4(2)
C(41) C(50) C(49) 116.5(2)
C(41) C(53) C(54) 108.3(2)
C(41) C(53) C(65) 116.1(2)
C(41) C(53) C(67) 101.2(2)
C(42) C(43) C(44) 120.9(2)
C(43) C(44) C(45) 117.2(2)
C(43) C(44) C(51) 136.2(2)
C(44) C(45) C(50) 122.0(2)
C(51) C(44) C(45) 106.6(2)
C(44) C(45) C(46) 115.9(2)
C(44) C(51) C(52) 105.3(2)
C(45) C(46) C(52) 106.7(2)
C(50) C(45) C(46) 122.0(2)
C(45) C(46) C(47) 116.8(2)
C(45) C(50) C(49) 122.0(2)
C(52) C(46) C(47) 136.4(2)
C(46) C(47) C(48) 121.3(2)
C(46) C(52) C(51) 105.5(2)
C(47) C(48) C(49) 121.0(2)
C(48) C(49) C(67) 135.1(2)
C(48) C(49) C(50) 116.8(2)
C(67) C(49) C(50) 107.9(2)
C(49) C(67) C(53) 100.4(1)
C(49) C(67) C(68) 115.4(2)
C(49) C(67) C(79) 110.5(2)
C(53) C(54) C(59) 118.9(2)
C(65) C(53) C(54) 108.7(2)
C(67) C(53) C(54) 111.0(2)
C(53) C(54) C(55) 122.9(2)
C(53) C(65) C(60) 119.3(2)
C(67) C(53) C(65) 111.3(2)
C(53) C(65) C(64) 121.6(2)
C(53) C(67) C(68) 113.2(2)
C(53) C(67) C(79) 107.7(2)
C(59) C(54) C(55) 118.2(2)
C(54) C(55) C(56) 122.1(2)
C(54) C(59) C(58) 119.3(2)
C(55) C(56) C(57) 119.4(2)
C(56) C(57) C(58) 120.0(3)
C(57) C(58) C(59) 121.0(2)
C(65) C(60) C(61) 119.3(2)
C(60) C(61) C(62) 120.4(3)
C(60) C(65) C(64) 119.0(2)
C(61) C(62) C(63) 120.9(2)
C(62) C(63) C(64) 118.9(3)
C(63) C(64) C(65) 121.5(2)
C(67) C(68) C(73) 120.2(2)
C(79) C(67) C(68) 109.2(2)
C(67) C(68) C(69) 121.1(2)
C(67) C(79) C(74) 119.2(2)
C(67) C(79) C(78) 122.7(2)
C(73) C(68) C(69) 118.7(2)
C(68) C(69) C(70) 121.4(2)
C(68) C(73) C(72) 119.2(2)
C(69) C(70) C(71) 119.5(3)
C(70) C(71) C(72) 120.6(3)
C(71) C(72) C(73) 120.8(2)
C(79) C(74) C(75) 119.6(2)
C(74) C(75) C(76) 120.4(2)
C(74) C(79) C(78) 117.9(2)
C(75) C(76) C(77) 120.9(3)
C(76) C(77) C(78) 118.8(3)
C(77) C(78) C(79) 122.3(2)
N(1) C(26) H(41) 109.4778
N(1) C(26) H(45) 109.4863
N(1) C(26) H(46) 109.4468
N(2) C(40) H(58) 109.4972
N(2) C(40) H(59) 109.4169
N(2) C(40) H(60) 109.4866
N(3) C(66) H(42) 109.7220
N(3) C(66) H(49) 109.1539
N(3) C(66) H(43) 109.5455
N(4) C(80) H(47) 109.4603
N(4) C(80) H(48) 109.4799
N(4) C(80) H(44) 109.4694
C(1) C(2) H(1) 118.8611
H(1) C(2) C(3) 119.9637
C(2) C(3) H(2) 120.1205
H(2) C(3) C(4) 118.8801
C(4) C(11) H(5) 109.4341
C(4) C(11) H(6) 111.5078
C(6) C(7) H(3) 119.6765
C(6) C(12) H(7) 110.3146
C(6) C(12) H(8) 110.2420
H(3) C(7) C(8) 120.0199
C(7) C(8) H(4) 120.2516
H(4) C(8) C(9) 118.4045
H(5) C(11) C(12) 109.2021
H(6) C(11) C(12) 111.8002
C(11) C(12) H(7) 109.4967
C(11) C(12) H(8) 112.1114
H(6) C(11) H(5) 109.4572
H(8) C(12) H(7) 109.4657
C(14) C(15) H(9) 118.9462
H(9) C(15) C(16) 119.1015
C(15) C(16) H(10) 120.7797
H(10) C(16) C(17) 120.3030
C(16) C(17) H(11) 119.6466
C(17) C(18) H(12) 120.2539
H(11) C(17) C(18) 119.5431
H(12) C(18) C(19) 119.1158
C(20) C(21) H(13) 119.5452
H(13) C(21) C(22) 120.0710
C(21) C(22) H(14) 120.5598
H(14) C(22) C(23) 118.7727
C(22) C(23) H(15) 120.6447
C(23) C(24) H(16) 120.1683
H(15) C(23) C(24) 119.8786
H(16) C(24) C(25) 118.5241
H(45) C(26) H(41) 109.4710
H(46) C(26) H(41) 109.4701
H(46) C(26) H(45) 109.4753
C(28) C(29) H(50) 119.1564
H(50) C(29) C(30) 119.4324
C(29) C(30) H(52) 119.9366
H(52) C(30) C(31) 120.0258
C(30) C(31) H(56) 119.8758
C(31) C(32) H(54) 121.3966
H(56) C(31) C(32) 119.4906
H(54) C(32) C(33) 116.7251
C(34) C(35) H(55) 118.3793
H(55) C(35) C(36) 122.8808
C(35) C(36) H(57) 116.6150
H(57) C(36) C(37) 117.5810
C(36) C(37) H(53) 121.8625
C(37) C(38) H(51) 119.7240
H(53) C(37) C(38) 120.5194
H(51) C(38) C(39) 119.6981
H(58) C(40) H(59) 109.4742
H(60) C(40) H(59) 109.4769
H(58) C(40) H(60) 109.4755
C(41) C(42) H(17) 119.0986
H(17) C(42) C(43) 119.9747
C(42) C(43) H(18) 119.3337
H(18) C(43) C(44) 119.7984
C(44) C(51) H(21) 110.7637
C(44) C(51) H(22) 110.3455
C(46) C(47) H(19) 119.5884
C(46) C(52) H(24) 110.6074
C(46) C(52) H(23) 110.0631
H(19) C(47) C(48) 119.0967
C(47) C(48) H(20) 120.4299
H(20) C(48) C(49) 118.5744
C(51) C(52) H(24) 110.5849
H(21) C(51) C(52) 110.4852
H(22) C(51) C(52) 110.4501
C(51) C(52) H(23) 110.5851
H(22) C(51) H(21) 109.4589
H(24) C(52) H(23) 109.4642
C(54) C(55) H(25) 118.7293
H(25) C(55) C(56) 119.1476
C(55) C(56) H(26) 121.2042
H(26) C(56) C(57) 119.4326
C(56) C(57) H(27) 120.2793
C(57) C(58) H(28) 119.3986
H(27) C(57) C(58) 119.7630
H(28) C(58) C(59) 119.6196
C(60) C(61) H(29) 119.2548
H(29) C(61) C(62) 120.3625
C(61) C(62) H(30) 119.2329
H(30) C(62) C(63) 119.8090
C(62) C(63) H(31) 119.9878
C(63) C(64) H(32) 120.1930
H(31) C(63) C(64) 121.1323
H(32) C(64) C(65) 118.2743
H(49) C(66) H(42) 109.4739
H(43) C(66) H(42) 109.4678
H(43) C(66) H(49) 109.4636
C(68) C(69) H(33) 118.9218
H(33) C(69) C(70) 119.6993
C(69) C(70) H(34) 120.4933
H(34) C(70) C(71) 120.0248
C(70) C(71) H(35) 120.0231
C(71) C(72) H(36) 119.9485
H(35) C(71) C(72) 119.4034
H(36) C(72) C(73) 119.2977
C(74) C(75) H(37) 119.3954
H(37) C(75) C(76) 120.2141
C(75) C(76) H(38) 119.1929
H(38) C(76) C(77) 119.9145
C(76) C(77) H(39) 120.0331
C(77) C(78) H(40) 118.8726
H(39) C(77) C(78) 121.1869
H(40) C(78) C(79) 118.7762
H(48) C(80) H(47) 109.4739
H(44) C(80) H(47) 109.4715
H(44) C(80) H(48) 109.4723

loop_
_geom_bond_atom_site_label_1
_geom_bond_atom_site_label_2
_geom_bond_distance
N(1) C(19) 1.388(4)
N(1) C(20) 1.398(3)
N(1) C(26) 1.453(4)
N(2) C(33) 1.383(6)
N(2) C(34) 1.357(7)
N(2) C(40) 1.466(7)
N(3) C(59) 1.393(3)
N(3) C(60) 1.395(3)
N(3) C(66) 1.447(3)
N(4) C(73) 1.392(3)
N(4) C(74) 1.398(3)
N(4) C(80) 1.452(3)
C(1) C(2) 1.378(3)
C(1) C(10) 1.389(3)
C(1) C(13) 1.523(3)
C(2) C(3) 1.424(3)
C(3) C(4) 1.370(3)
C(4) C(5) 1.392(4)
C(4) C(11) 1.519(4)
C(5) C(6) 1.400(4)
C(5) C(10) 1.378(3)
C(6) C(7) 1.373(4)
C(6) C(12) 1.519(4)
C(7) C(8) 1.423(4)
C(8) C(9) 1.376(3)
C(9) C(10) 1.386(3)
C(9) C(27) 1.519(3)
C(11) C(12) 1.570(4)
C(13) C(14) 1.507(3)
C(13) C(25) 1.504(3)
C(13) C(27) 1.772(3)
C(14) C(15) 1.383(4)
C(14) C(19) 1.400(3)
C(15) C(16) 1.388(4)
C(16) C(17) 1.367(4)
C(17) C(18) 1.375(5)
C(18) C(19) 1.403(4)
C(20) C(21) 1.395(3)
C(20) C(25) 1.392(3)
C(21) C(22) 1.367(4)
C(22) C(23) 1.369(4)
C(23) C(24) 1.380(4)
C(24) C(25) 1.387(3)
C(27) C(28) 1.500(4)
C(27) C(39) 1.505(3)
C(28) C(29) 1.381(4)
C(28) C(33) 1.381(4)
C(29) C(30) 1.383(7)
C(30) C(31) 1.33(1)
C(31) C(32) 1.32(1)
C(32) C(33) 1.424(7)
C(34) C(35) 1.440(6)
C(34) C(39) 1.402(6)
C(35) C(36) 1.33(2)
C(36) C(37) 1.31(1)
C(37) C(38) 1.414(7)
C(38) C(39) 1.375(5)
C(41) C(42) 1.373(3)
C(41) C(50) 1.391(3)
C(41) C(53) 1.524(3)
C(42) C(43) 1.433(3)
C(43) C(44) 1.371(3)
C(44) C(45) 1.397(3)
C(44) C(51) 1.521(3)
C(45) C(46) 1.395(3)
C(45) C(50) 1.378(3)
C(46) C(47) 1.372(3)
C(46) C(52) 1.519(3)
C(47) C(48) 1.435(3)
C(48) C(49) 1.375(3)
C(49) C(50) 1.396(3)
C(49) C(67) 1.531(3)
C(51) C(52) 1.560(3)
C(53) C(54) 1.527(4)
C(53) C(65) 1.509(3)
C(53) C(67) 1.712(3)
C(54) C(55) 1.390(3)
C(54) C(59) 1.399(3)
C(55) C(56) 1.377(4)
C(56) C(57) 1.379(4)
C(57) C(58) 1.376(4)
C(58) C(59) 1.397(4)
C(60) C(61) 1.394(3)
C(60) C(65) 1.398(3)
C(61) C(62) 1.371(4)
C(62) C(63) 1.381(4)
C(63) C(64) 1.381(3)
C(64) C(65) 1.387(4)
C(67) C(68) 1.509(3)
C(67) C(79) 1.518(3)
C(68) C(69) 1.390(3)
C(68) C(73) 1.406(3)
C(69) C(70) 1.384(4)
C(70) C(71) 1.372(3)
C(71) C(72) 1.376(4)
C(72) C(73) 1.394(3)
C(74) C(75) 1.395(4)
C(74) C(79) 1.411(3)
C(75) C(76) 1.374(4)
C(76) C(77) 1.378(3)
C(77) C(78) 1.381(4)
C(78) C(79) 1.386(4)
C(2) H(1) 0.9500
C(3) H(2) 0.9500
C(7) H(3) 0.9500
C(8) H(4) 0.9500
C(11) H(5) 0.9500
C(11) H(6) 0.9499
C(12) H(7) 0.9500
C(12) H(8) 0.9501
C(15) H(9) 0.9500
C(16) H(10) 0.9500
C(17) H(11) 0.9499
C(18) H(12) 0.9501
C(21) H(13) 0.9500
C(22) H(14) 0.9500
C(23) H(15) 0.9500
C(24) H(16) 0.9500
C(26) H(41) 0.9499
C(26) H(45) 0.9499
C(26) H(46) 0.9500
C(29) H(50) 0.9500
C(30) H(52) 0.9500
C(31) H(56) 0.9501
C(32) H(54) 0.9500
C(35) H(55) 0.9500
C(36) H(57) 0.9500
C(37) H(53) 0.9500
C(38) H(51) 0.9500
C(40) H(59) 0.9500
C(40) H(60) 0.9501
C(40) H(58) 0.9499
C(42) H(17) 0.9500
C(43) H(18) 0.9500
C(47) H(19) 0.9499
C(48) H(20) 0.9500
C(51) H(21) 0.9501
C(51) H(22) 0.9499
C(52) H(23) 0.9500
C(52) H(24) 0.9500
C(55) H(25) 0.9500
C(56) H(26) 0.9499
C(57) H(27) 0.9499
C(58) H(28) 0.9501
C(61) H(29) 0.9500
C(62) H(30) 0.9500
C(63) H(31) 0.9499
C(64) H(32) 0.9500
C(66) H(42) 0.9499
C(66) H(49) 0.9501
C(66) H(43) 0.9500
C(69) H(33) 0.9499
C(70) H(34) 0.9501
C(71) H(35) 0.9500
C(72) H(36) 0.9500
C(75) H(37) 0.9500
C(76) H(38) 0.9500
C(77) H(39) 0.9499
C(78) H(40) 0.9500
C(80) H(47) 0.9501
C(80) H(48) 0.9500
C(80) H(44) 0.9499

loop_
_geom_contact_atom_site_label_1
_geom_contact_atom_site_label_2
_geom_contact_distance
_geom_contact_site_symmetry_2
N(1) N(2) 3.182(4) .
N(1) C(13) 2.814(3) .
N(1) C(14) 2.403(3) .
N(1) C(18) 2.443(4) .
N(1) C(21) 2.431(4) .
N(1) C(25) 2.409(3) .
N(1) C(27) 3.595(3) .
N(1) C(33) 3.497(4) .
N(1) C(34) 3.515(4) .
N(2) C(19) 3.515(5) .
N(2) C(26) 3.553(4) .
N(2) C(27) 2.842(5) .
N(2) C(28) 2.389(5) .
N(2) C(32) 2.463(8) .
N(2) C(35) 2.449(8) .
N(2) C(39) 2.399(6) .
N(3) N(4) 3.324(3) .
N(3) C(53) 2.831(3) .
N(3) C(54) 2.414(3) .
N(3) C(58) 2.428(4) .
N(3) C(61) 2.428(3) .
N(3) C(65) 2.414(3) .
N(3) C(67) 3.600(3) .
N(3) C(68) 3.342(3) .
N(3) C(73) 3.190(3) .
N(4) C(60) 3.142(3) .
N(4) C(65) 3.349(3) .
N(4) C(67) 2.858(2) .
N(4) C(68) 2.421(3) .
N(4) C(72) 2.426(3) .
N(4) C(75) 2.426(4) .
N(4) C(79) 2.431(3) .
C(1) C(3) 2.442(3) .
C(1) C(4) 2.843(3) .
C(1) C(5) 2.413(3) .
C(1) C(9) 2.372(3) .
C(1) C(14) 2.527(3) .
C(1) C(15) 2.894(3) .
C(1) C(24) 2.878(4) .
C(1) C(25) 2.513(3) .
C(1) C(27) 2.554(3) .
C(1) C(39) 3.559(3) .
C(2) C(4) 2.432(3) .
C(2) C(5) 2.737(3) .
C(2) C(10) 2.362(3) .
C(2) C(13) 2.662(3) .
C(2) C(14) 3.318(3) .
C(2) C(15) 3.394(3) .
C(2) C(24) 3.341(4) .
C(2) C(25) 3.284(3) .
C(2) C(52) 3.581(4) .
C(3) C(5) 2.356(3) .
C(3) C(10) 2.750(3) .
C(3) C(11) 2.682(4) .
C(3) C(52) 3.469(4) .
C(4) C(6) 2.369(4) .
C(4) C(10) 2.425(3) .
C(4) C(12) 2.456(4) .
C(5) C(7) 2.373(4) .
C(5) C(8) 2.741(4) .
C(5) C(9) 2.407(3) .
C(5) C(11) 2.337(4) .
C(5) C(12) 2.343(4) .
C(6) C(8) 2.425(4) .
C(6) C(9) 2.831(3) .
C(6) C(10) 2.426(3) .
C(6) C(11) 2.453(4) .
C(7) C(9) 2.439(3) .
C(7) C(10) 2.762(3) .
C(7) C(12) 2.678(4) .
C(8) C(10) 2.365(3) .
C(8) C(27) 2.646(3) .
C(8) C(28) 3.228(3) .
C(8) C(29) 3.314(4) .
C(8) C(38) 3.452(5) .
C(8) C(39) 3.293(4) .
C(9) C(13) 2.550(3) .
C(9) C(25) 3.575(3) .
C(9) C(28) 2.502(3) .
C(9) C(29) 2.864(4) .
C(9) C(38) 2.862(4) .
C(9) C(39) 2.501(3) .
C(10) C(13) 2.383(3) .
C(10) C(14) 3.477(3) .
C(10) C(25) 3.437(3) .
C(10) C(27) 2.381(3) .
C(10) C(28) 3.490(4) .
C(10) C(38) 3.514(4) .
C(10) C(39) 3.400(3) .
C(13) C(15) 2.530(4) .
C(13) C(19) 2.505(3) .
C(13) C(20) 2.499(3) .
C(13) C(24) 2.532(3) .
C(13) C(28) 2.725(4) .
C(13) C(29) 3.445(4) .
C(13) C(33) 3.591(4) .
C(13) C(34) 3.527(4) .
C(13) C(38) 3.357(4) .
C(13) C(39) 2.685(3) .
C(14) C(16) 2.423(4) .
C(14) C(17) 2.780(4) .
C(14) C(18) 2.413(3) .
C(14) C(20) 2.790(3) .
C(14) C(25) 2.457(3) .
C(14) C(27) 2.693(3) .
C(14) C(34) 3.378(4) .
C(14) C(38) 3.190(3) .
C(14) C(39) 2.802(3) .
C(15) C(17) 2.373(4) .
C(15) C(18) 2.743(4) .
C(15) C(19) 2.394(4) .
C(15) C(27) 3.497(4) .
C(15) C(38) 3.066(4) .
C(15) C(39) 3.287(4) .
C(16) C(18) 2.385(4) .
C(16) C(19) 2.791(4) .
C(17) C(19) 2.414(4) .
C(18) C(26) 2.858(5) .
C(19) C(20) 2.400(4) .
C(19) C(25) 2.810(3) .
C(19) C(26) 2.457(4) .
C(19) C(27) 3.433(3) .
C(19) C(34) 3.293(4) .
C(19) C(39) 3.311(3) .
C(20) C(22) 2.396(4) .
C(20) C(23) 2.770(4) .
C(20) C(24) 2.389(3) .
C(20) C(26) 2.454(4) .
C(20) C(27) 3.466(3) .
C(20) C(28) 3.353(3) .
C(20) C(33) 3.492(4) .
C(21) C(23) 2.377(4) .
C(21) C(24) 2.745(4) .
C(21) C(25) 2.409(3) .
C(21) C(26) 2.826(4) .
C(22) C(24) 2.374(4) .
C(22) C(25) 2.774(4) .
C(23) C(25) 2.412(4) .
C(24) C(27) 3.500(3) .
C(24) C(28) 3.435(3) .
C(24) C(29) 3.233(4) .
C(25) C(27) 2.698(3) .
C(25) C(28) 2.876(3) .
C(25) C(29) 3.260(4) .
C(25) C(33) 3.561(4) .
C(26) C(40) 3.459(5) .
C(27) C(29) 2.503(4) .
C(27) C(33) 2.511(4) .
C(27) C(34) 2.509(4) .
C(27) C(38) 2.501(4) .
C(28) C(30) 2.411(7) .
C(28) C(31) 2.77(1) .
C(28) C(32) 2.401(6) .
C(28) C(34) 2.778(4) .
C(28) C(39) 2.455(4) .
C(29) C(31) 2.349(9) .
C(29) C(32) 2.697(7) .
C(29) C(33) 2.370(5) .
C(30) C(32) 2.305(9) .
C(30) C(33) 2.755(8) .
C(31) C(33) 2.40(1) .
C(32) C(40) 2.885(9) .
C(33) C(34) 2.369(6) .
C(33) C(39) 2.790(5) .
C(33) C(40) 2.464(6) .
C(34) C(36) 2.39(1) .
C(34) C(37) 2.80(1) .
C(34) C(38) 2.406(7) .
C(34) C(40) 2.434(8) .
C(35) C(37) 2.35(1) .
C(35) C(38) 2.748(7) .
C(35) C(39) 2.424(5) .
C(35) C(40) 2.84(1) .
C(35) C(72) 3.594(5) 46501
C(36) C(38) 2.33(1) .
C(36) C(39) 2.72(1) .
C(37) C(39) 2.423(8) .
C(37) C(66) 3.394(6) 46501
C(38) C(66) 3.439(3) 46501
C(41) C(43) 2.442(3) .
C(41) C(44) 2.843(3) .
C(41) C(45) 2.414(3) .
C(41) C(49) 2.370(3) .
C(41) C(54) 2.473(3) .
C(41) C(55) 2.809(4) .
C(41) C(64) 2.973(3) .
C(41) C(65) 2.574(3) .
C(41) C(67) 2.504(3) .
C(41) C(78) 3.442(4) .
C(41) C(79) 3.248(3) .
C(42) C(44) 2.439(3) .
C(42) C(45) 2.745(3) .
C(42) C(50) 2.364(3) .
C(42) C(53) 2.663(3) .
C(42) C(54) 3.292(3) .
C(42) C(55) 3.334(3) .
C(42) C(64) 3.391(3) .
C(42) C(65) 3.315(3) .
C(43) C(45) 2.363(3) .
C(43) C(50) 2.754(3) .
C(43) C(51) 2.684(3) .
C(44) C(46) 2.367(3) .
C(44) C(50) 2.427(3) .
C(44) C(52) 2.449(3) .
C(45) C(47) 2.357(3) .
C(45) C(48) 2.748(3) .
C(45) C(49) 2.426(3) .
C(45) C(51) 2.341(3) .
C(45) C(52) 2.338(3) .
C(46) C(48) 2.448(3) .
C(46) C(49) 2.857(3) .
C(46) C(50) 2.425(3) .
C(46) C(51) 2.450(3) .
C(47) C(49) 2.446(3) .
C(47) C(50) 2.744(3) .
C(47) C(52) 2.685(3) .
C(48) C(50) 2.361(3) .
C(48) C(67) 2.687(3) .
C(48) C(68) 3.288(3) .
C(48) C(69) 3.275(4) .
C(48) C(78) 3.589(3) .
C(48) C(79) 3.432(3) .
C(49) C(53) 2.495(3) .
C(49) C(54) 3.286(3) .
C(49) C(55) 3.561(4) .
C(49) C(68) 2.570(3) .
C(49) C(69) 2.948(3) .
C(49) C(78) 2.866(3) .
C(49) C(79) 2.505(3) .
C(50) C(53) 2.355(3) .
C(50) C(54) 3.187(3) .
C(50) C(55) 3.245(4) .
C(50) C(67) 2.368(3) .
C(50) C(78) 3.236(3) .
C(50) C(79) 3.200(3) .
C(53) C(55) 2.563(3) .
C(53) C(59) 2.521(4) .
C(53) C(60) 2.509(3) .
C(53) C(64) 2.528(3) .
C(53) C(68) 2.690(3) .
C(53) C(69) 3.499(3) .
C(53) C(73) 3.502(3) .
C(53) C(74) 3.402(3) .
C(53) C(78) 3.383(4) .
C(53) C(79) 2.610(3) .
C(54) C(56) 2.421(4) .
C(54) C(57) 2.792(4) .
C(54) C(58) 2.414(4) .
C(54) C(60) 2.803(3) .
C(54) C(65) 2.467(3) .
C(54) C(67) 2.671(3) .
C(54) C(68) 2.962(3) .
C(54) C(69) 3.260(3) .
C(55) C(57) 2.379(4) .
C(55) C(58) 2.741(3) .
C(55) C(59) 2.393(3) .
C(55) C(67) 3.514(3) .
C(56) C(58) 2.385(3) .
C(56) C(59) 2.784(3) .
C(56) C(62) 3.448(4) 45501
C(57) C(59) 2.414(4) .
C(58) C(66) 2.843(4) .
C(59) C(60) 2.389(4) .
C(59) C(65) 2.800(4) .
C(59) C(66) 2.453(3) .
C(59) C(67) 3.455(4) .
C(59) C(68) 3.243(3) .
C(59) C(69) 3.538(3) .
C(60) C(62) 2.400(4) .
C(60) C(63) 2.786(4) .
C(60) C(64) 2.399(4) .
C(60) C(66) 2.471(4) .
C(60) C(67) 3.442(3) .
C(60) C(73) 3.520(3) .
C(60) C(74) 3.420(4) .
C(61) C(63) 2.394(4) .
C(61) C(64) 2.752(4) .
C(61) C(65) 2.409(3) .
C(61) C(66) 2.869(4) .
C(62) C(56) 3.448(4) 65501
C(62) C(64) 2.377(4) .
C(62) C(65) 2.772(3) .
C(62) C(69) 3.506(4) 65501
C(62) C(70) 3.480(4) 65501
C(63) C(65) 2.415(3) .
C(64) C(67) 3.458(3) .
C(64) C(74) 3.345(3) .
C(64) C(78) 3.337(3) .
C(64) C(79) 3.099(3) .
C(65) C(67) 2.661(3) .
C(65) C(68) 3.454(3) .
C(65) C(74) 3.098(3) .
C(65) C(78) 3.576(4) .
C(65) C(79) 2.835(3) .
C(66) C(37) 3.394(6) 64501
C(66) C(38) 3.439(3) 64501
C(67) C(69) 2.525(3) .
C(67) C(73) 2.527(3) .
C(67) C(74) 2.526(3) .
C(67) C(78) 2.550(4) .
C(68) C(70) 2.419(4) .
C(68) C(71) 2.782(4) .
C(68) C(72) 2.414(3) .
C(68) C(74) 2.815(3) .
C(68) C(79) 2.467(3) .
C(69) C(62) 3.506(4) 45501
C(69) C(71) 2.380(3) .
C(69) C(72) 2.752(3) .
C(69) C(73) 2.405(3) .
C(70) C(62) 3.480(4) 45501
C(70) C(72) 2.386(4) .
C(70) C(73) 2.786(4) .
C(71) C(73) 2.407(4) .
C(72) C(35) 3.594(5) 64501
C(72) C(80) 2.846(4) .
C(73) C(74) 2.403(4) .
C(73) C(79) 2.809(3) .
C(73) C(80) 2.464(3) .
C(74) C(76) 2.403(4) .
C(74) C(77) 2.788(4) .
C(74) C(78) 2.397(3) .
C(74) C(80) 2.462(3) .
C(75) C(77) 2.395(4) .
C(75) C(78) 2.749(3) .
C(75) C(79) 2.424(3) .
C(75) C(80) 2.827(4) .
C(76) C(78) 2.375(4) .
C(76) C(79) 2.787(4) .
C(77) C(79) 2.425(4) .
N(1) H(12) 2.6263 .
N(1) H(13) 2.6102 .
N(1) H(41) 1.9831 .
N(1) H(45) 1.9832 .
N(1) H(46) 1.9828 .
N(1) H(58) 3.1868 .
N(2) H(36) 3.5502 46501
N(2) H(54) 2.6165 .
N(2) H(55) 2.6330 .
N(2) H(45) 3.3659 .
N(2) H(46) 3.4710 .
N(2) H(59) 1.9941 .
N(2) H(60) 1.9949 .
N(2) H(58) 1.9949 .
N(2) H(47) 3.5298 46501
N(3) H(28) 2.6108 .
N(3) H(29) 2.6036 .
N(3) H(47) 3.5863 .
N(3) H(42) 1.9813 .
N(3) H(49) 1.9749 .
N(3) H(43) 1.9793 .
N(4) H(36) 2.6025 .
N(4) H(37) 2.5998 .
N(4) H(47) 1.9828 .
N(4) H(48) 1.9829 .
N(4) H(44) 1.9828 .
N(4) H(42) 3.3943 .
C(1) H(1) 2.0166 .
C(1) H(2) 3.2924 .
C(1) H(9) 2.5293 .
C(1) H(16) 2.5157 .
C(1) H(24) 3.4179 .
C(1) H(51) 3.4323 .
C(2) H(2) 2.0710 .
C(2) H(9) 2.8883 .
C(2) H(11) 3.5007 65501
C(2) H(16) 2.8617 .
C(2) H(24) 2.8389 .
C(3) H(1) 2.0694 .
C(3) H(5) 2.9710 .
C(3) H(6) 3.0062 .
C(3) H(11) 3.4371 65501
C(3) H(21) 3.1929 .
C(3) H(24) 2.8518 .
C(4) H(1) 3.2820 .
C(4) H(2) 2.0092 .
C(4) H(5) 2.0423 .
C(4) H(6) 2.0660 .
C(4) H(7) 3.0847 .
C(4) H(8) 3.0905 .
C(4) H(21) 3.2911 .
C(4) H(24) 3.4364 .
C(4) H(53) 3.3204 65501
C(4) H(57) 3.4100 65501
C(5) H(2) 3.2180 .
C(5) H(3) 3.2379 .
C(5) H(5) 2.9625 .
C(5) H(6) 2.9722 .
C(5) H(7) 2.9654 .
C(5) H(8) 2.9784 .
C(5) H(53) 3.5193 65501
C(5) H(57) 2.8868 65501
C(6) H(3) 2.0199 .
C(6) H(4) 3.2792 .
C(6) H(5) 3.0720 .
C(6) H(6) 3.0939 .
C(6) H(7) 2.0520 .
C(6) H(8) 2.0512 .
C(6) H(53) 3.3245 65501
C(6) H(57) 2.9522 65501
C(7) H(4) 2.0709 .
C(7) H(7) 2.9985 .
C(7) H(8) 2.9609 .
C(7) H(29) 3.1139 46501
C(7) H(34) 3.5531 56501
C(7) H(57) 3.2481 65501
C(8) H(3) 2.0685 .
C(8) H(29) 3.0514 46501
C(8) H(34) 3.3377 56501
C(8) H(35) 3.3970 56501
C(8) H(50) 2.9161 .
C(8) H(51) 3.0232 .
C(8) H(57) 3.5133 65501
C(8) H(42) 3.3110 46501
C(9) H(3) 3.2891 .
C(9) H(4) 2.0095 .
C(9) H(50) 2.5283 .
C(9) H(51) 2.5133 .
C(9) H(57) 3.5045 65501
C(10) H(1) 3.2223 .
C(10) H(4) 3.2208 .
C(10) H(9) 3.2055 .
C(10) H(16) 3.1013 .
C(10) H(50) 3.1487 .
C(10) H(51) 2.9518 .
C(10) H(57) 3.1743 65501
C(11) H(2) 2.9340 .
C(11) H(7) 2.0884 .
C(11) H(8) 2.1187 .
C(11) H(21) 3.4730 .
C(11) H(53) 2.9006 65501
C(12) H(3) 2.9382 .
C(12) H(5) 2.0849 .
C(12) H(6) 2.1150 .
C(12) H(28) 3.2537 56501
C(12) H(53) 2.8733 65501
C(12) H(57) 3.5696 65501
C(13) H(1) 2.8905 .
C(13) H(9) 2.6842 .
C(13) H(16) 2.6786 .
C(13) H(50) 3.4175 .
C(13) H(51) 3.3835 .
C(14) H(1) 3.2736 .
C(14) H(9) 2.0217 .
C(14) H(10) 3.2782 .
C(14) H(12) 3.2687 .
C(14) H(51) 3.4048 .
C(15) H(1) 3.3787 .
C(15) H(10) 2.0439 .
C(15) H(11) 3.2323 .
C(15) H(19) 3.4401 .
C(15) H(24) 3.2037 .
C(15) H(51) 3.0968 .
C(16) H(9) 2.0274 .
C(16) H(11) 2.0141 .
C(16) H(12) 3.2408 .
C(16) H(19) 3.5502 .
C(16) H(39) 3.2397 45501
C(17) H(9) 3.2266 .
C(17) H(10) 2.0206 .
C(17) H(12) 2.0276 .
C(17) H(39) 3.0497 45501
C(18) H(10) 3.2416 .
C(18) H(11) 2.0205 .
C(18) H(15) 3.3327 45501
C(18) H(41) 3.1366 .
C(18) H(46) 2.5125 .
C(19) H(9) 3.2505 .
C(19) H(11) 3.2685 .
C(19) H(12) 2.0421 .
C(19) H(41) 2.8841 .
C(19) H(45) 3.1871 .
C(19) H(46) 2.5330 .
C(20) H(13) 2.0383 .
C(20) H(14) 3.2581 .
C(20) H(16) 3.2428 .
C(20) H(41) 2.7514 .
C(20) H(45) 2.6123 .
C(20) H(46) 3.2282 .
C(21) H(14) 2.0227 .
C(21) H(15) 3.2363 .
C(21) H(41) 2.8403 .
C(21) H(45) 2.6855 .
C(22) H(13) 2.0179 .
C(22) H(15) 2.0251 .
C(22) H(16) 3.2338 .
C(23) H(12) 3.3177 65501
C(23) H(13) 3.2331 .
C(23) H(14) 2.0068 .
C(23) H(16) 2.0311 .
C(23) H(46) 3.5982 65501
C(24) H(1) 3.3548 .
C(24) H(14) 3.2268 .
C(24) H(15) 2.0283 .
C(24) H(50) 3.0612 .
C(25) H(1) 3.2529 .
C(25) H(13) 3.2647 .
C(25) H(15) 3.2649 .
C(25) H(16) 2.0209 .
C(25) H(50) 3.3387 .
C(26) H(12) 2.5192 .
C(26) H(13) 2.4815 .
C(26) H(15) 3.5953 45501
C(26) H(58) 2.6603 .
C(27) H(4) 2.8615 .
C(27) H(9) 3.5731 .
C(27) H(16) 3.5368 .
C(27) H(50) 2.6481 .
C(27) H(51) 2.6560 .
C(28) H(4) 3.1458 .
C(28) H(50) 2.0223 .
C(28) H(52) 3.2630 .
C(28) H(54) 3.2418 .
C(29) H(4) 3.2869 .
C(29) H(16) 3.2737 .
C(29) H(35) 2.9988 56501
C(29) H(52) 2.0311 .
C(29) H(55) 3.4420 65501
C(29) H(56) 3.2097 .
C(30) H(35) 3.1764 56501
C(30) H(50) 2.0262 .
C(30) H(54) 3.1700 .
C(30) H(55) 3.5802 65501
C(30) H(56) 1.9816 .
C(31) H(50) 3.1992 .
C(31) H(52) 1.9830 .
C(31) H(54) 1.9915 .
C(32) H(52) 3.1608 .
C(32) H(56) 1.9734 .
C(32) H(59) 2.4875 .
C(32) H(58) 3.2466 .
C(33) H(50) 3.2284 .
C(33) H(54) 2.0366 .
C(33) H(56) 3.2581 .
C(33) H(59) 2.5421 .
C(33) H(60) 3.1928 .
C(33) H(58) 2.8886 .
C(33) H(47) 3.5355 46501
C(33) H(44) 3.5701 46501
C(34) H(36) 3.1876 46501
C(34) H(51) 3.2628 .
C(34) H(55) 2.0681 .
C(34) H(57) 3.2367 .
C(34) H(59) 3.1146 .
C(34) H(60) 2.4764 .
C(34) H(58) 2.9464 .
C(34) H(47) 3.2521 46501
C(35) H(35) 3.3111 46501
C(35) H(36) 2.8967 46501
C(35) H(50) 3.4054 45501
C(35) H(53) 3.2027 .
C(35) H(57) 1.9546 .
C(35) H(59) 3.5907 .
C(35) H(60) 2.3686 .
C(35) H(58) 3.3345 .
C(36) H(35) 3.3854 46501
C(36) H(36) 3.3781 46501
C(36) H(50) 3.4920 45501
C(36) H(51) 3.1812 .
C(36) H(53) 1.9785 .
C(36) H(55) 2.0152 .
C(36) H(49) 3.2130 46501
C(37) H(5) 3.2187 45501
C(37) H(8) 3.1488 45501
C(37) H(51) 2.0578 .
C(37) H(55) 3.2056 .
C(37) H(57) 1.9374 .
C(37) H(42) 3.3316 46501
C(37) H(49) 2.8324 46501
C(37) H(43) 3.5032 46501
C(38) H(4) 3.5316 .
C(38) H(9) 3.0778 .
C(38) H(53) 2.0656 .
C(38) H(57) 3.1858 .
C(38) H(42) 3.0335 46501
C(38) H(49) 3.2336 46501
C(38) H(43) 3.5051 46501
C(39) H(4) 3.2661 .
C(39) H(9) 3.5138 .
C(39) H(51) 2.0220 .
C(39) H(53) 3.2779 .
C(39) H(55) 3.2773 .
C(39) H(47) 3.3585 46501
C(39) H(42) 3.4953 46501
C(40) H(54) 2.5183 .
C(40) H(55) 2.4936 .
C(40) H(45) 3.1068 .
C(40) H(46) 3.1757 .
C(41) H(17) 2.0140 .
C(41) H(18) 3.2872 .
C(41) H(25) 2.4379 .
C(41) H(32) 2.6189 .
C(41) H(40) 3.1332 .
C(42) H(18) 2.0714 .
C(42) H(25) 2.8372 .
C(42) H(32) 2.9150 .
C(43) H(17) 2.0777 .
C(43) H(21) 3.0155 .
C(43) H(22) 2.9688 .
C(43) H(25) 3.3931 .
C(44) H(2) 3.4194 .
C(44) H(17) 3.2890 .
C(44) H(18) 2.0192 .
C(44) H(21) 2.0592 .
C(44) H(22) 2.0543 .
C(44) H(23) 3.0649 .
C(44) H(24) 3.0943 .
C(44) H(25) 3.5540 .
C(45) H(2) 3.3470 .
C(45) H(18) 3.2296 .
C(45) H(19) 3.2237 .
C(45) H(21) 2.9623 .
C(45) H(22) 2.9811 .
C(45) H(23) 2.9567 .
C(45) H(24) 2.9784 .
C(45) H(25) 3.1994 .
C(45) H(40) 3.3686 .
C(46) H(1) 3.2749 .
C(46) H(2) 3.3698 .
C(46) H(19) 2.0181 .
C(46) H(20) 3.2981 .
C(46) H(21) 3.0699 .
C(46) H(22) 3.0913 .
C(46) H(23) 2.0493 .
C(46) H(24) 2.0555 .
C(47) H(1) 3.2392 .
C(47) H(20) 2.0841 .
C(47) H(23) 2.9796 .
C(47) H(24) 3.0020 .
C(48) H(19) 2.0709 .
C(48) H(31) 3.5948 45501
C(48) H(33) 2.7523 .
C(48) H(40) 3.0909 .
C(49) H(19) 3.2890 .
C(49) H(20) 2.0103 .
C(49) H(25) 3.2343 .
C(49) H(33) 2.5913 .
C(49) H(40) 2.4962 .
C(50) H(17) 3.2252 .
C(50) H(20) 3.2209 .
C(50) H(25) 2.6677 .
C(50) H(32) 3.5794 .
C(50) H(33) 3.5760 .
C(50) H(40) 2.6676 .
C(51) H(2) 3.4252 .
C(51) H(18) 2.9504 .
C(51) H(23) 2.0921 .
C(51) H(24) 2.0921 .
C(52) H(1) 3.5991 .
C(52) H(2) 3.4224 .
C(52) H(9) 3.1121 .
C(52) H(19) 2.9505 .
C(52) H(21) 2.0910 .
C(52) H(22) 2.0905 .
C(53) H(17) 2.9097 .
C(53) H(25) 2.7132 .
C(53) H(32) 2.6658 .
C(53) H(33) 3.5311 .
C(53) H(40) 3.4645 .
C(54) H(17) 3.4207 .
C(54) H(25) 2.0256 .
C(54) H(26) 3.2801 .
C(54) H(28) 3.2706 .
C(54) H(33) 3.2384 .
C(55) H(17) 3.5950 .
C(55) H(26) 2.0380 .
C(55) H(27) 3.2396 .
C(55) H(30) 3.2991 45501
C(55) H(31) 3.4188 45501
C(55) H(33) 3.2828 .
C(56) H(25) 2.0180 .
C(56) H(27) 2.0305 .
C(56) H(28) 3.2396 .
C(56) H(30) 2.9076 45501
C(56) H(31) 3.5640 45501
C(57) H(3) 3.3065 54501
C(57) H(25) 3.2331 .
C(57) H(26) 2.0223 .
C(57) H(28) 2.0201 .
C(57) H(30) 3.1309 45501
C(57) H(43) 3.2412 76502
C(58) H(3) 3.3752 54501
C(58) H(8) 3.4046 54501
C(58) H(26) 3.2393 .
C(58) H(27) 2.0236 .
C(58) H(49) 2.6618 .
C(58) H(43) 2.9069 .
C(58) H(43) 3.1994 76502
C(59) H(25) 3.2489 .
C(59) H(27) 3.2680 .
C(59) H(28) 2.0413 .
C(59) H(42) 3.2178 .
C(59) H(49) 2.5767 .
C(59) H(43) 2.7947 .
C(60) H(29) 2.0349 .
C(60) H(30) 3.2529 .
C(60) H(32) 3.2498 .
C(60) H(48) 3.4803 .
C(60) H(42) 2.5702 .
C(60) H(49) 3.2062 .
C(60) H(43) 2.8749 .
C(61) H(3) 3.3865 64501
C(61) H(4) 3.2530 64501
C(61) H(30) 2.0138 .
C(61) H(31) 3.2483 .
C(61) H(34) 3.3829 65501
C(61) H(48) 3.1837 .
C(61) H(42) 2.6065 .
C(61) H(43) 3.0611 .
C(62) H(3) 3.5141 64501
C(62) H(26) 3.3455 65501
C(62) H(29) 2.0249 .
C(62) H(31) 2.0296 .
C(62) H(32) 3.2396 .
C(62) H(33) 2.9514 65501
C(62) H(34) 2.8937 65501
C(62) H(48) 3.5910 .
C(63) H(26) 3.5589 65501
C(63) H(29) 3.2520 .
C(63) H(30) 2.0279 .
C(63) H(32) 2.0317 .
C(63) H(33) 3.0254 65501
C(64) H(17) 3.1483 .
C(64) H(30) 3.2373 .
C(64) H(31) 2.0407 .
C(65) H(17) 3.1727 .
C(65) H(29) 3.2644 .
C(65) H(31) 3.2746 .
C(65) H(32) 2.0184 .
C(66) H(28) 2.5072 .
C(66) H(29) 2.5330 .
C(66) H(51) 3.4502 64501
C(66) H(53) 3.4420 64501
C(66) H(47) 3.2125 .
C(67) H(20) 2.9250 .
C(67) H(25) 3.5678 .
C(67) H(32) 3.4819 .
C(67) H(33) 2.6699 .
C(67) H(40) 2.7058 .
C(68) H(20) 3.1488 .
C(68) H(33) 2.0274 .
C(68) H(34) 3.2751 .
C(68) H(36) 3.2705 .
C(69) H(20) 3.0437 .
C(69) H(30) 2.8387 45501
C(69) H(31) 3.5149 45501
C(69) H(34) 2.0379 .
C(69) H(35) 3.2406 .
C(70) H(3) 3.5143 54501
C(70) H(4) 3.4960 54501
C(70) H(30) 2.8366 45501
C(70) H(33) 2.0300 .
C(70) H(35) 2.0221 .
C(70) H(36) 3.2414 .
C(71) H(33) 3.2368 .
C(71) H(34) 2.0222 .
C(71) H(36) 2.0247 .
C(71) H(50) 3.4768 54501
C(71) H(55) 3.5930 64501
C(72) H(34) 3.2425 .
C(72) H(35) 2.0194 .
C(72) H(55) 3.5696 64501
C(72) H(47) 2.5238 .
C(72) H(44) 3.0968 .
C(72) H(49) 3.2615 .
C(73) H(33) 3.2606 .
C(73) H(35) 3.2599 .
C(73) H(36) 2.0347 .
C(73) H(47) 2.5411 .
C(73) H(48) 3.1938 .
C(73) H(44) 2.8877 .
C(73) H(42) 3.5414 .
C(73) H(49) 3.4855 .
C(74) H(37) 2.0368 .
C(74) H(38) 3.2557 .
C(74) H(40) 3.2544 .
C(74) H(47) 3.2293 .
C(74) H(48) 2.6042 .
C(74) H(44) 2.7849 .
C(75) H(38) 2.0163 .
C(75) H(39) 3.2492 .
C(75) H(48) 2.6338 .
C(75) H(44) 2.9041 .
C(76) H(37) 2.0263 .
C(76) H(39) 2.0279 .
C(76) H(40) 3.2293 .
C(77) H(32) 3.3609 .
C(77) H(37) 3.2511 .
C(77) H(38) 2.0269 .
C(77) H(40) 2.0192 .
C(78) H(32) 2.9444 .
C(78) H(38) 3.2360 .
C(78) H(39) 2.0417 .
C(79) H(20) 3.5426 .
C(79) H(32) 3.0722 .
C(79) H(37) 3.2802 .
C(79) H(39) 3.2822 .
C(79) H(40) 2.0230 .
C(80) H(4) 3.3467 64501
C(80) H(36) 2.5008 .
C(80) H(37) 2.4726 .
C(80) H(42) 3.1087 .
H(3) C(57) 3.3065 56501
H(3) C(58) 3.3752 56501
H(3) C(61) 3.3865 46501
H(3) C(62) 3.5141 46501
H(3) C(70) 3.5143 56501
H(4) C(61) 3.2530 46501
H(4) C(70) 3.4960 56501
H(4) C(80) 3.3467 46501
H(5) C(37) 3.2187 65501
H(8) C(37) 3.1488 65501
H(8) C(58) 3.4046 56501
H(11) C(2) 3.5007 45501
H(11) C(3) 3.4371 45501
H(12) C(23) 3.3177 45501
H(15) C(18) 3.3327 65501
H(15) C(26) 3.5953 65501
H(26) C(62) 3.3455 45501
H(26) C(63) 3.5589 45501
H(28) C(12) 3.2537 54501
H(29) C(7) 3.1139 64501
H(29) C(8) 3.0514 64501
H(30) C(55) 3.2991 65501
H(30) C(56) 2.9076 65501
H(30) C(57) 3.1309 65501
H(30) C(69) 2.8387 65501
H(30) C(70) 2.8366 65501
H(31) C(48) 3.5948 65501
H(31) C(55) 3.4188 65501
H(31) C(56) 3.5640 65501
H(31) C(69) 3.5149 65501
H(33) C(62) 2.9514 45501
H(33) C(63) 3.0254 45501
H(34) C(7) 3.5531 54501
H(34) C(8) 3.3377 54501
H(34) C(61) 3.3829 45501
H(34) C(62) 2.8937 45501
H(35) C(8) 3.3970 54501
H(35) C(29) 2.9988 54501
H(35) C(30) 3.1764 54501
H(35) C(35) 3.3111 64501
H(35) C(36) 3.3854 64501
H(36) N(2) 3.5502 64501
H(36) C(34) 3.1876 64501
H(36) C(35) 2.8967 64501
H(36) C(36) 3.3781 64501
H(39) C(16) 3.2397 65501
H(39) C(17) 3.0497 65501
H(50) C(35) 3.4054 65501
H(50) C(36) 3.4920 65501
H(50) C(71) 3.4768 56501
H(51) C(66) 3.4502 46501
H(53) C(4) 3.3204 45501
H(53) C(5) 3.5193 45501
H(53) C(6) 3.3245 45501
H(53) C(11) 2.9006 45501
H(53) C(12) 2.8733 45501
H(53) C(66) 3.4420 46501
H(55) C(29) 3.4420 45501
H(55) C(30) 3.5802 45501
H(55) C(71) 3.5930 46501
H(55) C(72) 3.5696 46501
H(57) C(4) 3.4100 45501
H(57) C(5) 2.8868 45501
H(57) C(6) 2.9522 45501
H(57) C(7) 3.2481 45501
H(57) C(8) 3.5133 45501
H(57) C(9) 3.5045 45501
H(57) C(10) 3.1743 45501
H(57) C(12) 3.5696 45501
H(46) C(23) 3.5982 45501
H(47) N(2) 3.5298 64501
H(47) C(33) 3.5355 64501
H(47) C(34) 3.2521 64501
H(47) C(39) 3.3585 64501
H(44) C(33) 3.5701 64501
H(42) C(8) 3.3110 64501
H(42) C(37) 3.3316 64501
H(42) C(38) 3.0335 64501
H(42) C(39) 3.4953 64501
H(49) C(36) 3.2130 64501
H(49) C(37) 2.8324 64501
H(49) C(38) 3.2336 64501
H(43) C(37) 3.5032 64501
H(43) C(38) 3.5051 64501
H(43) C(57) 3.2412 76502
H(43) C(58) 3.1994 76502
N(1) N(2) 3.182(4) .
N(3) N(4) 3.324(3) .

loop_
_geom_torsion_atom_site_label_1
_geom_torsion_atom_site_label_2
_geom_torsion_atom_site_label_3
_geom_torsion_atom_site_label_4
_geom_torsion
C(20) N(1) C(19) C(14) -23.8(3)
C(20) N(1) C(19) C(18) 156.0(2)
C(26) N(1) C(19) C(14) 174.3(2)
C(26) N(1) C(19) C(18) -5.8(3)
C(19) N(1) C(20) C(21) -152.2(2)
C(19) N(1) C(20) C(25) 27.1(3)
C(26) N(1) C(20) C(21) 9.8(3)
C(26) N(1) C(20) C(25) -170.9(2)
C(34) N(2) C(33) C(28) -22.9(4)
C(34) N(2) C(33) C(32) 156.6(4)
C(40) N(2) C(33) C(28) 171.2(3)
C(40) N(2) C(33) C(32) -9.2(5)
C(33) N(2) C(34) C(35) -160.6(4)
C(33) N(2) C(34) C(39) 19.6(5)
C(40) N(2) C(34) C(35) 5.3(5)
C(40) N(2) C(34) C(39) -174.5(3)
C(60) N(3) C(59) C(54) -28.0(3)
C(60) N(3) C(59) C(58) 149.7(2)
C(66) N(3) C(59) C(54) 167.1(2)
C(66) N(3) C(59) C(58) -15.2(3)
C(59) N(3) C(60) C(61) -151.1(2)
C(59) N(3) C(60) C(65) 27.5(3)
C(66) N(3) C(60) C(61) 13.6(3)
C(66) N(3) C(60) C(65) -167.8(2)
C(74) N(4) C(73) C(68) 24.8(3)
C(74) N(4) C(73) C(72) -155.4(2)
C(80) N(4) C(73) C(68) -170.0(2)
C(80) N(4) C(73) C(72) 9.9(3)
C(73) N(4) C(74) C(75) 158.3(2)
C(73) N(4) C(74) C(79) -21.1(3)
C(80) N(4) C(74) C(75) -7.1(3)
C(80) N(4) C(74) C(79) 173.6(2)
C(10) C(1) C(2) C(3) -0.9(4)
C(13) C(1) C(2) C(3) -177.8(3)
C(2) C(1) C(10) C(5) 1.3(4)
C(2) C(1) C(10) C(9) -176.9(2)
C(13) C(1) C(10) C(5) 178.9(2)
C(13) C(1) C(10) C(9) 0.7(3)
C(2) C(1) C(13) C(14) -63.3(3)
C(2) C(1) C(13) C(25) 60.9(4)
C(2) C(1) C(13) C(27) 178.8(3)
C(10) C(1) C(13) C(14) 119.6(2)
C(10) C(1) C(13) C(25) -116.2(2)
C(10) C(1) C(13) C(27) 1.8(2)
C(1) C(2) C(3) C(4) 0.2(4)
C(2) C(3) C(4) C(5) 0.2(4)
C(2) C(3) C(4) C(11) -179.9(3)
C(3) C(4) C(5) C(6) 177.2(3)
C(3) C(4) C(5) C(10) 0.2(4)
C(11) C(4) C(5) C(6) -2.8(3)
C(11) C(4) C(5) C(10) -179.8(2)
C(3) C(4) C(11) C(12) -177.2(3)
C(5) C(4) C(11) C(12) 2.8(3)
C(4) C(5) C(6) C(7) -176.1(3)
C(4) C(5) C(6) C(12) 1.5(3)
C(10) C(5) C(6) C(7) 0.9(4)
C(10) C(5) C(6) C(12) 178.5(3)
C(4) C(5) C(10) C(1) -1.0(4)
C(4) C(5) C(10) C(9) 177.2(3)
C(6) C(5) C(10) C(1) -177.8(2)
C(6) C(5) C(10) C(9) 0.4(4)
C(5) C(6) C(7) C(8) -1.4(4)
C(12) C(6) C(7) C(8) -178.1(3)
C(5) C(6) C(12) C(11) 0.4(3)
C(7) C(6) C(12) C(11) 177.3(3)
C(6) C(7) C(8) C(9) 0.6(5)
C(7) C(8) C(9) C(10) 0.6(4)
C(7) C(8) C(9) C(27) -178.9(3)
C(8) C(9) C(10) C(1) 177.1(2)
C(8) C(9) C(10) C(5) -1.1(4)
C(27) C(9) C(10) C(1) -3.3(3)
C(27) C(9) C(10) C(5) 178.5(2)
C(8) C(9) C(27) C(13) -176.5(3)
C(8) C(9) C(27) C(28) -56.4(3)
C(8) C(9) C(27) C(39) 66.8(4)
C(10) C(9) C(27) C(13) 3.9(2)
C(10) C(9) C(27) C(28) 124.0(2)
C(10) C(9) C(27) C(39) -112.8(2)
C(4) C(11) C(12) C(6) -1.9(3)
C(1) C(13) C(14) C(15) -23.3(3)
C(1) C(13) C(14) C(19) 161.6(2)
C(25) C(13) C(14) C(15) -149.1(2)
C(25) C(13) C(14) C(19) 35.9(3)
C(27) C(13) C(14) C(15) 89.2(2)
C(27) C(13) C(14) C(19) -85.8(2)
C(1) C(13) C(25) C(20) -158.9(2)
C(1) C(13) C(25) C(24) 23.7(3)
C(14) C(13) C(25) C(20) -32.7(3)
C(14) C(13) C(25) C(24) 149.9(2)
C(27) C(13) C(25) C(20) 88.7(2)
C(27) C(13) C(25) C(24) -88.7(3)
C(1) C(13) C(27) C(9) -3.3(2)
C(1) C(13) C(27) C(28) -123.0(2)
C(1) C(13) C(27) C(39) 114.7(2)
C(14) C(13) C(27) C(9) -123.3(2)
C(14) C(13) C(27) C(28) 117.1(2)
C(14) C(13) C(27) C(39) -5.2(3)
C(25) C(13) C(27) C(9) 115.8(2)
C(25) C(13) C(27) C(28) -3.9(2)
C(25) C(13) C(27) C(39) -126.2(2)
C(13) C(14) C(15) C(16) -171.8(2)
C(19) C(14) C(15) C(16) 3.2(3)
C(13) C(14) C(19) N(1) -9.5(3)
C(13) C(14) C(19) C(18) 170.7(2)
C(15) C(14) C(19) N(1) 175.3(2)
C(15) C(14) C(19) C(18) -4.5(3)
C(14) C(15) C(16) C(17) 0.5(4)
C(15) C(16) C(17) C(18) -2.9(4)
C(16) C(17) C(18) C(19) 1.5(4)
C(17) C(18) C(19) N(1) -177.6(2)
C(17) C(18) C(19) C(14) 2.3(3)
N(1) C(20) C(21) C(22) 179.8(2)
C(25) C(20) C(21) C(22) 0.5(4)
N(1) C(20) C(25) C(13) 3.3(3)
N(1) C(20) C(25) C(24) -179.2(2)
C(21) C(20) C(25) C(13) -177.3(2)
C(21) C(20) C(25) C(24) 0.1(3)
C(20) C(21) C(22) C(23) -0.4(4)
C(21) C(22) C(23) C(24) -0.3(4)
C(22) C(23) C(24) C(25) 0.9(4)
C(23) C(24) C(25) C(13) 176.6(2)
C(23) C(24) C(25) C(20) -0.8(4)
C(9) C(27) C(28) C(29) -31.0(3)
C(9) C(27) C(28) C(33) 150.0(2)
C(13) C(27) C(28) C(29) 82.3(2)
C(13) C(27) C(28) C(33) -96.6(2)
C(39) C(27) C(28) C(29) -155.4(2)
C(39) C(27) C(28) C(33) 25.7(3)
C(9) C(27) C(39) C(34) -153.2(2)
C(9) C(27) C(39) C(38) 32.5(3)
C(13) C(27) C(39) C(34) 95.3(3)
C(13) C(27) C(39) C(38) -79.0(3)
C(28) C(27) C(39) C(34) -28.7(3)
C(28) C(27) C(39) C(38) 157.0(2)
C(27) C(28) C(29) C(30) -178.3(3)
C(33) C(28) C(29) C(30) 0.6(4)
C(27) C(28) C(33) N(2) -1.6(4)
C(27) C(28) C(33) C(32) 178.8(3)
C(29) C(28) C(33) N(2) 179.5(2)
C(29) C(28) C(33) C(32) -0.1(3)
C(28) C(29) C(30) C(31) -2.3(6)
C(29) C(30) C(31) C(32) 3.5(9)
C(30) C(31) C(32) C(33) -3(1)
C(31) C(32) C(33) N(2) -178.3(4)
C(31) C(32) C(33) C(28) 1.3(6)
N(2) C(34) C(35) C(36) 177.9(5)
C(39) C(34) C(35) C(36) -2.4(7)
N(2) C(34) C(39) C(27) 8.0(4)
N(2) C(34) C(39) C(38) -177.7(3)
C(35) C(34) C(39) C(27) -171.8(2)
C(35) C(34) C(39) C(38) 2.5(4)
C(34) C(35) C(36) C(37) 3(1)
C(35) C(36) C(37) C(38) -4(1)
C(36) C(37) C(38) C(39) 4.5(7)
C(37) C(38) C(39) C(27) 170.6(2)
C(37) C(38) C(39) C(34) -3.6(4)
C(50) C(41) C(42) C(43) -0.7(4)
C(53) C(41) C(42) C(43) 165.1(3)
C(42) C(41) C(50) C(45) 2.6(4)
C(42) C(41) C(50) C(49) 178.8(2)
C(53) C(41) C(50) C(45) -166.7(2)
C(53) C(41) C(50) C(49) 9.5(3)
C(42) C(41) C(53) C(54) -70.6(3)
C(42) C(41) C(53) C(65) 51.9(4)
C(42) C(41) C(53) C(67) 172.6(3)
C(50) C(41) C(53) C(54) 96.2(2)
C(50) C(41) C(53) C(65) -141.2(2)
C(50) C(41) C(53) C(67) -20.6(2)
C(41) C(42) C(43) C(44) -1.8(4)
C(42) C(43) C(44) C(45) 2.3(4)
C(42) C(43) C(44) C(51) -174.5(3)
C(43) C(44) C(45) C(46) -176.4(2)
C(43) C(44) C(45) C(50) -0.5(4)
C(51) C(44) C(45) C(46) 1.3(3)
C(51) C(44) C(45) C(50) 177.2(2)
C(43) C(44) C(51) C(52) 175.1(3)
C(45) C(44) C(51) C(52) -2.0(3)
C(44) C(45) C(46) C(47) 177.6(2)
C(44) C(45) C(46) C(52) -0.0(3)
C(50) C(45) C(46) C(47) 1.6(4)
C(50) C(45) C(46) C(52) -175.9(2)
C(44) C(45) C(50) C(41) -2.0(4)
C(44) C(45) C(50) C(49) -178.0(2)
C(46) C(45) C(50) C(41) 173.6(2)
C(46) C(45) C(50) C(49) -2.3(4)
C(45) C(46) C(47) C(48) 0.6(4)
C(52) C(46) C(47) C(48) 177.2(3)
C(45) C(46) C(52) C(51) -1.2(3)
C(47) C(46) C(52) C(51) -178.1(3)
C(46) C(47) C(48) C(49) -2.2(4)
C(47) C(48) C(49) C(50) 1.6(4)
C(47) C(48) C(49) C(67) 176.4(3)
C(48) C(49) C(50) C(41) -175.5(2)
C(48) C(49) C(50) C(45) 0.7(4)
C(67) C(49) C(50) C(41) 8.3(3)
C(67) C(49) C(50) C(45) -175.5(2)
C(48) C(49) C(67) C(53) 165.0(3)
C(48) C(49) C(67) C(68) 43.0(4)
C(48) C(49) C(67) C(79) -81.4(3)
C(50) C(49) C(67) C(53) -19.8(2)
C(50) C(49) C(67) C(68) -141.8(2)
C(50) C(49) C(67) C(79) 93.7(2)
C(44) C(51) C(52) C(46) 2.0(3)
C(41) C(53) C(54) C(55) -19.6(3)
C(41) C(53) C(54) C(59) 160.4(2)
C(65) C(53) C(54) C(55) -146.5(2)
C(65) C(53) C(54) C(59) 33.5(2)
C(67) C(53) C(54) C(55) 90.8(2)
C(67) C(53) C(54) C(59) -89.3(2)
C(41) C(53) C(65) C(60) -156.4(2)
C(41) C(53) C(65) C(64) 27.2(3)
C(54) C(53) C(65) C(60) -34.1(2)
C(54) C(53) C(65) C(64) 149.6(2)
C(67) C(53) C(65) C(60) 88.5(2)
C(67) C(53) C(65) C(64) -87.9(2)
C(41) C(53) C(67) C(49) 24.0(2)
C(41) C(53) C(67) C(68) 147.6(2)
C(41) C(53) C(67) C(79) -91.6(2)
C(54) C(53) C(67) C(49) -90.8(2)
C(54) C(53) C(67) C(68) 32.8(2)
C(54) C(53) C(67) C(79) 153.6(2)
C(65) C(53) C(67) C(49) 148.0(2)
C(65) C(53) C(67) C(68) -88.4(2)
C(65) C(53) C(67) C(79) 32.4(2)
C(53) C(54) C(55) C(56) -179.2(2)
C(59) C(54) C(55) C(56) 0.9(3)
C(53) C(54) C(59) N(3) -4.4(3)
C(53) C(54) C(59) C(58) 177.9(2)
C(55) C(54) C(59) N(3) 175.6(2)
C(55) C(54) C(59) C(58) -2.2(3)
C(54) C(55) C(56) C(57) 1.0(4)
C(55) C(56) C(57) C(58) -1.6(4)
C(56) C(57) C(58) C(59) 0.3(4)
C(57) C(58) C(59) N(3) -176.1(2)
C(57) C(58) C(59) C(54) 1.7(4)
N(3) C(60) C(61) C(62) 178.0(2)
C(65) C(60) C(61) C(62) -0.6(4)
N(3) C(60) C(65) C(53) 5.7(3)
N(3) C(60) C(65) C(64) -177.9(2)
C(61) C(60) C(65) C(53) -175.7(2)
C(61) C(60) C(65) C(64) 0.7(3)
C(60) C(61) C(62) C(63) 0.5(4)
C(61) C(62) C(63) C(64) -0.5(4)
C(62) C(63) C(64) C(65) 0.7(4)
C(63) C(64) C(65) C(53) 175.6(2)
C(63) C(64) C(65) C(60) -0.8(3)
C(49) C(67) C(68) C(69) 25.9(3)
C(49) C(67) C(68) C(73) -155.5(2)
C(53) C(67) C(68) C(69) -89.1(2)
C(53) C(67) C(68) C(73) 89.6(2)
C(79) C(67) C(68) C(69) 151.0(2)
C(79) C(67) C(68) C(73) -30.4(3)
C(49) C(67) C(79) C(74) 161.7(2)
C(49) C(67) C(79) C(78) -24.0(3)
C(53) C(67) C(79) C(74) -89.5(2)
C(53) C(67) C(79) C(78) 84.8(2)
C(68) C(67) C(79) C(74) 33.7(3)
C(68) C(67) C(79) C(78) -152.0(2)
C(67) C(68) C(69) C(70) 177.0(2)
C(73) C(68) C(69) C(70) -1.7(4)
C(67) C(68) C(73) N(4) 2.9(3)
C(67) C(68) C(73) C(72) -176.9(2)
C(69) C(68) C(73) N(4) -178.4(2)
C(69) C(68) C(73) C(72) 1.8(3)
C(68) C(69) C(70) C(71) 0.4(4)
C(69) C(70) C(71) C(72) 0.7(5)
C(70) C(71) C(72) C(73) -0.6(5)
C(71) C(72) C(73) N(4) 179.5(2)
C(71) C(72) C(73) C(68) -0.7(4)
N(4) C(74) C(75) C(76) -177.2(2)
C(79) C(74) C(75) C(76) 2.2(4)
N(4) C(74) C(79) C(67) -10.0(3)
N(4) C(74) C(79) C(78) 175.4(2)
C(75) C(74) C(79) C(67) 170.7(2)
C(75) C(74) C(79) C(78) -3.9(3)
C(74) C(75) C(76) C(77) 0.8(4)
C(75) C(76) C(77) C(78) -1.9(4)
C(76) C(77) C(78) C(79) 0.0(3)
C(77) C(78) C(79) C(67) -171.5(2)
C(77) C(78) C(79) C(74) 2.9(3)
